data_7704435
loop_
_publ_author_name
'Elsberg, Josiah G. D.'
'Peterson, Austin'
'Fuller, Amy L.'
'Berreau, Lisa M.'

_publ_section_title
;
 N<sub>3</sub>-Ligated nickel(ii) diketonate complexes: synthesis,
 characterization and evaluation of O<sub>2</sub> reactivity.
;
_journal_issue 22
_journal_name_full 'Dalton transactions (Cambridge, England : 2003)'
_journal_page_first 7564
_journal_page_last 7575
_journal_paper_doi 10.1039/d0dt01338b
_journal_volume 49
_journal_year 2020
_chemical_formula_moiety 'C42 H34 N10 Ni, 2(Cl O4), 1.5(C2 H3 N)'
_chemical_formula_sum 'C45 H38.5 Cl2 N11.5 Ni O8'
_chemical_formula_weight 997.98
_space_group_crystal_system triclinic
_space_group_IT_number 1
_space_group_name_Hall 'P 1'
_space_group_name_H-M_alt 'P 1'
_atom_sites_solution_hydrogens geom
_atom_sites_solution_primary dual
_audit_creation_date 2019-05-29
_audit_creation_method
;
Olex2 1.2
(compiled 2018.05.29 svn.r3508 for OlexSys, GUI svn.r5506)
;
_audit_update_record
;
2020-03-20 deposited with the CCDC.	2020-05-19 downloaded from the CCDC.
;
_cell_angle_alpha 87.747(3)
_cell_angle_beta 77.340(3)
_cell_angle_gamma 77.490(3)
_cell_formula_units_Z 4
_cell_length_a 12.2882(13)
_cell_length_b 19.219(2)
_cell_length_c 19.786(2)
_cell_measurement_reflns_used 9194
_cell_measurement_temperature 105
_cell_measurement_theta_max 24.988
_cell_measurement_theta_min 3.010
_cell_volume 4450.8(8)
_computing_cell_refinement 'SAINT V8.38A (BRUKER, 2016)'
_computing_data_collection 'APEX 3 (BRUKER, 2016)'
_computing_data_reduction 'SAINT V8.38A (BRUKER, 2016)'
_computing_molecular_graphics 'Olex2 (Dolomanov et al., 2009)'
_computing_publication_material 'Olex2 (Dolomanov et al., 2009)'
_computing_structure_refinement 'ShelXL (Sheldrick, 2015)'
_computing_structure_solution 'ShelXT (Sheldrick, 2015)'
_diffrn_ambient_temperature 105.0
_diffrn_detector 'Bruker Photon-100 area detector'
_diffrn_detector_area_resol_mean 10.5
_diffrn_detector_type 'CMOS area detector'
_diffrn_measured_fraction_theta_full 0.996
_diffrn_measured_fraction_theta_max 0.996
_diffrn_measurement_device 'Fixed Chi Three-Circle Diffractometer'
_diffrn_measurement_device_type 'Bruker D8 VENTURE Duo'
_diffrn_measurement_method '\w and \f scans'
_diffrn_radiation_monochromator 'TRIUMPH graphite'
_diffrn_radiation_probe x-ray
_diffrn_radiation_type MoK\a
_diffrn_radiation_wavelength 0.71073
_diffrn_reflns_av_R_equivalents 0.0481
_diffrn_reflns_av_unetI/netI 0.0449
_diffrn_reflns_Laue_measured_fraction_full 0.996
_diffrn_reflns_Laue_measured_fraction_max 0.996
_diffrn_reflns_limit_h_max 14
_diffrn_reflns_limit_h_min -14
_diffrn_reflns_limit_k_max 22
_diffrn_reflns_limit_k_min -22
_diffrn_reflns_limit_l_max 23
_diffrn_reflns_limit_l_min -23
_diffrn_reflns_number 145239
_diffrn_reflns_point_group_measured_fraction_full 0.996
_diffrn_reflns_point_group_measured_fraction_max 0.996
_diffrn_reflns_theta_full 25.106
_diffrn_reflns_theta_max 25.106
_diffrn_reflns_theta_min 3.011
_diffrn_source 'sealed tube'
_diffrn_source_type fine-focus
_diffrn_standards_number 0
_exptl_absorpt_coefficient_mu 0.625
_exptl_absorpt_correction_T_max 0.5618
_exptl_absorpt_correction_T_min 0.5359
_exptl_absorpt_correction_type multi-scan
_exptl_absorpt_process_details
'SADABS-2016/2 (Bruker,2016/2) was used for absorption correction. wR2(int) was 0.0600 before and 0.0578 after correction. The Ratio of minimum to maximum transmission is 0.9539. The \l/2 correction factor is Not present.'
_exptl_crystal_colour yellow
_exptl_crystal_density_diffrn 1.489
_exptl_crystal_description prism
_exptl_crystal_F_000 2060
_exptl_crystal_recrystallization_method 'Re-crystallisation from solvent: CH3CN/Et2O'
_exptl_crystal_size_max 0.2
_exptl_crystal_size_mid 0.18
_exptl_crystal_size_min 0.15
_refine_diff_density_max 0.651
_refine_diff_density_min -0.431
_refine_diff_density_rms 0.058
_refine_ls_abs_structure_details
;
 Refined as an inversion twin.
;
_refine_ls_abs_structure_Flack 0.501(8)
_refine_ls_extinction_method none
_refine_ls_goodness_of_fit_ref 1.029
_refine_ls_hydrogen_treatment constr
_refine_ls_matrix_type full
_refine_ls_number_parameters 2487
_refine_ls_number_reflns 31034
_refine_ls_number_restraints 178
_refine_ls_restrained_S_all 1.034
_refine_ls_R_factor_all 0.0475
_refine_ls_R_factor_gt 0.0371
_refine_ls_shift/su_max 0.002
_refine_ls_shift/su_mean 0.000
_refine_ls_structure_factor_coef Fsqd
_refine_ls_weighting_details 'w=1/[\s^2^(Fo^2^)+(0.0359P)^2^+2.5150P] where P=(Fo^2^+2Fc^2^)/3'
_refine_ls_weighting_scheme calc
_refine_ls_wR_factor_gt 0.0769
_refine_ls_wR_factor_ref 0.0804
_reflns_Friedel_coverage 1.000
_reflns_Friedel_fraction_full 0.996
_reflns_Friedel_fraction_max 0.996
_reflns_number_gt 27534
_reflns_number_total 31034
_reflns_threshold_expression 'I > 2\s(I)'
_cod_data_source_file d0dt01338b2.cif
_cod_data_source_block usu_lb17_sq
_cod_depositor_comments
;
The following automatic conversions were performed:

data item '_diffrn_radiation_probe' value 'X-ray' was changed to
'x-ray' in accordance with the
/home/data/users/saulius/crontab/automatic-downloads/rss-feeds/RSC/lib/dictionaries/cif_core.dic
dictionary named 'cif_core.dic' version 2.4.2 last updated on
2011-04-26.

Automatic conversion script
Id: cif_fix_values 7556 2019-12-06 15:28:31Z antanas 

 Adding full bibliography for 7704434--7704437.cif.
;
_cod_original_cell_volume 4450.7(8)
_cod_original_formula_sum 'C45 H38.50 Cl2 N11.50 Ni O8'
_cod_database_code 7704435
_shelx_shelxl_version_number 2014/7
_shelx_space_group_comment
;
The symmetry employed for this shelxl refinement is uniquely defined
by the following loop, which should always be used as a source of
symmetry information in preference to the above space-group names.
They are only intended as comments.
;
_shelx_estimated_absorpt_t_max 0.912
_shelx_estimated_absorpt_t_min 0.885
_olex2_refinement_description
;
1. Twinned data refinement
 Scales: 0.499(8)
 0.501(8)
2. Fixed Uiso
 At 1.2 times of:
  All C(H) groups
 At 1.5 times of:
  All C(H,H,H) groups
3. Restrained distances
 Cl2S-O7S \\sim Cl2S-O7T \\sim Cl2S-O8S \\sim Cl2S-O8T
 with sigma of 0.02
 Cl5S-O17S \\sim Cl5S-O17T \\sim Cl5S-O19S \\sim Cl5S-O19T
 with sigma of 0.02
 Cl8S-O30S \\sim Cl8S-O30T \\sim Cl8S-O31S \\sim Cl8S-O31T
 with sigma of 0.02
4. Rigid bond restraints
 C22A, C23A, C24A, C25A, C26A
 with sigma for 1-2 distances of 0.01 and sigma for 1-3 distances of 0.01
5. Uiso/Uaniso restraints and constraints
C22A \\sim C23A \\sim C24A \\sim C25A \\sim C26A: within 2A with sigma of 0.04
and sigma for terminal atoms of 0.08
Uanis(O31S) = Uanis(O31T)
Uanis(O7T) = Uanis(O7S)
Uanis(C23A) = Uanis(C24A) = Uanis(C25A)
6. Rigid body (RIGU) restrains
 N7A, C35A, C22A, C23A, C24A, C25A, C26A, N6A, C27A, N9A, N8A, C34A, C29A,
 C42A, C37A, N10A
 with sigma for 1-2 distances of 0.004 and sigma for 1-3 distances of 0.004
7. Others
 Sof(O7T)=Sof(O8T)=1-FVAR(1)
 Sof(O7S)=Sof(O8S)=FVAR(1)
 Sof(O17T)=Sof(O19T)=1-FVAR(2)
 Sof(O17S)=Sof(O19S)=FVAR(2)
 Sof(O30T)=Sof(O31T)=1-FVAR(3)
 Sof(O30S)=Sof(O31S)=FVAR(3)
8.a Aromatic/amide H refined with riding coordinates:
 C2A(H2A), C3A(H3A), C4A(H4A), C9A(H9A), C10A(H10A), C11A(H11A), C12A(H12A),
 C17A(H17A), C18A(H18A), C19A(H19A), C20A(H20A), C23A(H23A), C24A(H24A),
 C25A(H25A), C30A(H30A), C31A(H31A), C32A(H32A), C33A(H33A), C38A(H38A),
 C39A(H39A), C40A(H40A), C41A(H41A), C2B(H2B), C3B(H3B), C4B(H4B), C9B(H9B),
 C10B(H10B), C11B(H11B), C12B(H12B), C17B(H17B), C18B(H18B), C19B(H19B),
 C20B(H20B), C23B(H23B), C24B(H24B), C25B(H25B), C30B(H30B), C31B(H31B),
 C32B(H32B), C33B(H33B), C38B(H38B), C39B(H39B), C40B(H40B), C41B(H41B),
 C2C(H2C), C3C(H3C), C4C(H4C), C9C(H9C), C10C(H10C), C11C(H11C), C12C(H12C),
 C17C(H17C), C18C(H18C), C19C(H19C), C20C(H20C), C23C(H23C), C24C(H24C),
 C25C(H25C), C30C(H30C), C31C(H31C), C32C(H32C), C33C(H33C), C38C(H38C),
 C39C(H39C), C40C(H40C), C41C(H41C), C2D(H2D), C3D(H3D), C4D(H4D), C9D(H9D),
 C10D(H10D), C11D(H11D), C12D(H12D), C17D(H17D), C18D(H18D), C19D(H19D),
 C20D(H20D), C23D(H23D), C24D(H24D), C25D(H25D), C30D(H30D), C31D(H31D),
 C32D(H32D), C33D(H33D), C38D(H38D), C39D(H39D), C40D(H40D), C41D(H41D)
8.b Idealised Me refined as rotating group:
 C7A(H7AA,H7AB,H7AC), C15A(H15A,H15B,H15C), C28A(H28A,H28B,H28C), C36A(H36A,
 H36B,H36C), C7B(H7BA,H7BB,H7BC), C15B(H15D,H15E,H15F), C28B(H28D,H28E,H28F),
 C36B(H36D,H36E,H36F), C7C(H7CA,H7CB,H7CC), C15C(H15G,H15H,H15I), C28C(H28G,
 H28H,H28I), C36C(H36G,H36H,H36I), C7D(H7DA,H7DB,H7DC), C15D(H15J,H15K,H15L),
 C28D(H28J,H28K,H28L), C36D(H36J,H36K,H36L), C8S(H8SA,H8SB,H8SC), C4S(H4SA,H4SB,
 H4SC), C2S(H2SA,H2SB,H2SC), C10S(H10E,H10F,H10G), C6S(H6SA,H6SB,H6SC),
 C12S(H12E,H12F,H12G)
;
_platon_squeeze_void_probe_radius 1.20
_olex2_submission_special_instructions 'No special instructions were received'

loop_
_space_group_symop_operation_xyz
'x, y, z'

loop_
_atom_site_label
_atom_site_type_symbol
_atom_site_fract_x
_atom_site_fract_y
_atom_site_fract_z
_atom_site_U_iso_or_equiv
_atom_site_adp_type
_atom_site_occupancy
_atom_site_site_symmetry_order
_atom_site_calc_flag
_atom_site_refinement_flags_posn
_atom_site_refinement_flags_adp
_atom_site_refinement_flags_occupancy
_atom_site_disorder_assembly
_atom_site_disorder_group
Ni1A Ni 0.07232(5) 0.99248(3) 0.18688(3) 0.01414(14) Uani 1 1 d . . . . .
N1A N -0.0844(3) 1.05285(19) 0.18396(19) 0.0148(8) Uani 1 1 d . . . . .
N2A N 0.0962(3) 1.0309(2) 0.08388(19) 0.0162(9) Uani 1 1 d . . . . .
N3A N 0.0163(4) 1.0908(2) 0.0018(2) 0.0191(9) Uani 1 1 d . . . . .
N4A N -0.0187(3) 0.9854(2) 0.28817(19) 0.0156(8) Uani 1 1 d . . . . .
N5A N -0.1834(4) 1.0168(2) 0.3659(2) 0.0237(10) Uani 1 1 d . . . . .
N6A N 0.2299(3) 0.9285(2) 0.1807(2) 0.0176(9) Uani 1 1 d . U . . .
N7A N 0.0470(3) 0.8948(2) 0.1599(2) 0.0171(9) Uani 1 1 d . U . . .
N8A N 0.1612(3) 1.0594(2) 0.2216(2) 0.0165(9) Uani 1 1 d . U . . .
N9A N 0.3263(3) 1.0759(2) 0.2407(2) 0.0169(9) Uani 1 1 d . U . . .
N10A N 0.1207(4) 0.7807(2) 0.1326(2) 0.0223(10) Uani 1 1 d . U . . .
C1A C -0.1685(4) 1.0600(2) 0.2410(2) 0.0161(10) Uani 1 1 d . . . . .
C2A C -0.2760(4) 1.1001(3) 0.2411(3) 0.0241(12) Uani 1 1 d . . . . .
H2A H -0.3349 1.1051 0.2818 0.029 Uiso 1 1 calc R . . . .
C3A C -0.2958(4) 1.1329(3) 0.1796(3) 0.0287(12) Uani 1 1 d . . . . .
H3A H -0.3689 1.1614 0.1784 0.034 Uiso 1 1 calc R . . . .
C4A C -0.2104(4) 1.1245(3) 0.1205(3) 0.0233(11) Uani 1 1 d . . . . .
H4A H -0.2244 1.1462 0.0784 0.028 Uiso 1 1 calc R . . . .
C5A C -0.1039(4) 1.0838(2) 0.1236(2) 0.0162(10) Uani 1 1 d . . . . .
C6A C 0.0003(4) 1.0686(2) 0.0694(2) 0.0162(10) Uani 1 1 d . . . . .
C7A C -0.0686(5) 1.1320(3) -0.0339(3) 0.0274(12) Uani 1 1 d . . . . .
H7AA H -0.0947 1.1803 -0.0143 0.041 Uiso 1 1 calc GR . . . .
H7AB H -0.1337 1.1088 -0.0281 0.041 Uiso 1 1 calc GR . . . .
H7AC H -0.0343 1.1344 -0.0834 0.041 Uiso 1 1 calc GR . . . .
C8A C 0.1297(4) 1.0650(3) -0.0282(2) 0.0178(11) Uani 1 1 d . . . . .
C9A C 0.1929(5) 1.0715(3) -0.0952(3) 0.0256(12) Uani 1 1 d . . . . .
H9A H 0.1586 1.0969 -0.1300 0.031 Uiso 1 1 calc R . . . .
C10A C 0.3053(5) 1.0399(3) -0.1082(3) 0.0315(13) Uani 1 1 d . . . . .
H10A H 0.3502 1.0426 -0.1535 0.038 Uiso 1 1 calc R . . . .
C11A C 0.3574(5) 1.0034(3) -0.0568(3) 0.0302(13) Uani 1 1 d . . . . .
H11A H 0.4369 0.9829 -0.0678 0.036 Uiso 1 1 calc R . . . .
C12A C 0.2956(4) 0.9969(3) 0.0088(3) 0.0244(12) Uani 1 1 d . . . . .
H12A H 0.3310 0.9717 0.0433 0.029 Uiso 1 1 calc R . . . .
C13A C 0.1797(4) 1.0280(2) 0.0237(2) 0.0177(11) Uani 1 1 d . . . . .
C14A C -0.1265(4) 1.0205(2) 0.2990(2) 0.0163(10) Uani 1 1 d . . . . .
C15A C -0.3020(5) 1.0469(4) 0.3975(3) 0.052(2) Uani 1 1 d . . . . .
H15A H -0.3147 1.0990 0.3977 0.078 Uiso 1 1 calc GR . . . .
H15B H -0.3195 1.0299 0.4452 0.078 Uiso 1 1 calc GR . . . .
H15C H -0.3517 1.0319 0.3710 0.078 Uiso 1 1 calc GR . . . .
C16A C -0.1046(4) 0.9773(3) 0.4005(3) 0.0239(12) Uani 1 1 d . . . . .
C17A C -0.1138(5) 0.9582(3) 0.4704(3) 0.0362(14) Uani 1 1 d . . . . .
H17A H -0.1834 0.9715 0.5037 0.043 Uiso 1 1 calc R . . . .
C18A C -0.0179(5) 0.9197(3) 0.4877(3) 0.0379(15) Uani 1 1 d . . . . .
H18A H -0.0207 0.9064 0.5347 0.046 Uiso 1 1 calc R . . . .
C19A C 0.0847(5) 0.8988(3) 0.4399(3) 0.0317(14) Uani 1 1 d . . . . .
H19A H 0.1489 0.8713 0.4550 0.038 Uiso 1 1 calc R . . . .
C20A C 0.0954(5) 0.9172(3) 0.3708(3) 0.0249(12) Uani 1 1 d . . . . .
H20A H 0.1654 0.9033 0.3379 0.030 Uiso 1 1 calc R . . . .
C21A C -0.0020(4) 0.9572(3) 0.3521(2) 0.0197(11) Uani 1 1 d . . . . .
C22A C 0.2476(4) 0.8601(2) 0.1608(3) 0.0223(11) Uani 1 1 d . U . . .
C23A C 0.3542(5) 0.8172(3) 0.1514(5) 0.0646(14) Uani 1 1 d . U . . .
H23A H 0.3675 0.7693 0.1360 0.078 Uiso 1 1 calc R . . . .
C24A C 0.4423(6) 0.8449(3) 0.1647(5) 0.0646(14) Uani 1 1 d . U . . .
H24A H 0.5166 0.8155 0.1592 0.078 Uiso 1 1 calc R . . . .
C25A C 0.4233(5) 0.9159(3) 0.1861(5) 0.0646(14) Uani 1 1 d . U . . .
H25A H 0.4832 0.9353 0.1957 0.078 Uiso 1 1 calc R . . . .
C26A C 0.3146(4) 0.9564(3) 0.1926(3) 0.0228(11) Uani 1 1 d . U . . .
C27A C 0.2709(4) 1.0313(2) 0.2162(2) 0.0163(10) Uani 1 1 d . U . . .
C28A C 0.4481(4) 1.0663(3) 0.2388(3) 0.0262(12) Uani 1 1 d . . . . .
H28A H 0.4912 1.0581 0.1908 0.039 Uiso 1 1 calc GR . . . .
H28B H 0.4722 1.0253 0.2670 0.039 Uiso 1 1 calc GR . . . .
H28C H 0.4626 1.1093 0.2572 0.039 Uiso 1 1 calc GR . . . .
C29A C 0.2446(4) 1.1366(2) 0.2645(2) 0.0160(10) Uani 1 1 d . U . . .
C30A C 0.2518(4) 1.1982(3) 0.2959(2) 0.0204(11) Uani 1 1 d . . . . .
H30A H 0.3222 1.2058 0.3034 0.024 Uiso 1 1 calc R . . . .
C31A C 0.1507(4) 1.2480(3) 0.3158(3) 0.0220(11) Uani 1 1 d . . . . .
H31A H 0.1519 1.2911 0.3373 0.026 Uiso 1 1 calc R . . . .
C32A C 0.0473(4) 1.2372(3) 0.3052(2) 0.0197(11) Uani 1 1 d . . . . .
H32A H -0.0202 1.2726 0.3200 0.024 Uiso 1 1 calc R . . . .
C33A C 0.0407(4) 1.1759(3) 0.2735(2) 0.0176(11) Uani 1 1 d . . . . .
H33A H -0.0299 1.1686 0.2661 0.021 Uiso 1 1 calc R . . . .
C34A C 0.1413(4) 1.1256(2) 0.2528(2) 0.0145(10) Uani 1 1 d . U . . .
C35A C 0.1405(4) 0.8436(3) 0.1508(2) 0.0198(11) Uani 1 1 d . U . . .
C36A C 0.2010(5) 0.7113(3) 0.1176(3) 0.0383(15) Uani 1 1 d . . . . .
H36A H 0.2563 0.7142 0.0741 0.057 Uiso 1 1 calc GR . . . .
H36B H 0.1588 0.6745 0.1133 0.057 Uiso 1 1 calc GR . . . .
H36C H 0.2415 0.6991 0.1554 0.057 Uiso 1 1 calc GR . . . .
C37A C 0.0065(5) 0.7926(3) 0.1295(3) 0.0238(12) Uani 1 1 d . U . . .
C38A C -0.0580(5) 0.7490(3) 0.1104(3) 0.0352(14) Uani 1 1 d . . . . .
H38A H -0.0267 0.7003 0.0984 0.042 Uiso 1 1 calc R . . . .
C39A C -0.1697(6) 0.7799(3) 0.1095(3) 0.0436(16) Uani 1 1 d . . . . .
H39A H -0.2167 0.7516 0.0969 0.052 Uiso 1 1 calc R . . . .
C40A C -0.2163(5) 0.8519(3) 0.1268(3) 0.0381(14) Uani 1 1 d . . . . .
H40A H -0.2937 0.8713 0.1255 0.046 Uiso 1 1 calc R . . . .
C41A C -0.1520(4) 0.8949(3) 0.1456(3) 0.0265(12) Uani 1 1 d . . . . .
H41A H -0.1837 0.9436 0.1575 0.032 Uiso 1 1 calc R . . . .
C42A C -0.0391(4) 0.8647(3) 0.1469(2) 0.0211(11) Uani 1 1 d . U . . .
Ni1B Ni 0.05006(5) 0.48427(3) 0.21746(3) 0.01343(13) Uani 1 1 d . . . . .
N1B N -0.1011(3) 0.4694(2) 0.20199(19) 0.0156(9) Uani 1 1 d . . . . .
N2B N 0.0970(3) 0.3803(2) 0.17430(19) 0.0150(8) Uani 1 1 d . . . . .
N3B N 0.0371(3) 0.2898(2) 0.1378(2) 0.0162(9) Uani 1 1 d . . . . .
N4B N -0.0594(3) 0.5836(2) 0.24743(19) 0.0152(8) Uani 1 1 d . . . . .
N5B N -0.2356(3) 0.6512(2) 0.2600(2) 0.0199(9) Uani 1 1 d . . . . .
N6B N 0.2051(3) 0.48955(19) 0.23379(19) 0.0126(8) Uani 1 1 d . . . . .
N7B N 0.0396(3) 0.4492(2) 0.31911(19) 0.0144(8) Uani 1 1 d . . . . .
N8B N 0.1243(3) 0.5288(2) 0.12517(19) 0.0153(8) Uani 1 1 d . . . . .
N9B N 0.1250(3) 0.4255(2) 0.4086(2) 0.0158(9) Uani 1 1 d . . . . .
N10B N 0.2858(3) 0.5460(2) 0.05573(19) 0.0172(9) Uani 1 1 d . . . . .
C1B C -0.1926(4) 0.5233(3) 0.2140(2) 0.0152(10) Uani 1 1 d . . . . .
C2B C -0.2947(4) 0.5161(3) 0.1985(2) 0.0205(11) Uani 1 1 d . . . . .
H2B H -0.3598 0.5543 0.2064 0.025 Uiso 1 1 calc R . . . .
C3B C -0.2987(4) 0.4518(3) 0.1713(2) 0.0220(11) Uani 1 1 d . . . . .
H3B H -0.3675 0.4461 0.1600 0.026 Uiso 1 1 calc R . . . .
C4B C -0.2052(4) 0.3956(3) 0.1602(2) 0.0182(11) Uani 1 1 d . . . . .
H4B H -0.2091 0.3512 0.1425 0.022 Uiso 1 1 calc R . . . .
C5B C -0.1050(4) 0.4063(3) 0.1758(2) 0.0161(10) Uani 1 1 d . . . . .
C6B C 0.0073(4) 0.3579(2) 0.1638(2) 0.0127(10) Uani 1 1 d . . . . .
C7B C -0.0384(4) 0.2450(3) 0.1238(3) 0.0243(12) Uani 1 1 d . . . . .
H7BA H -0.1020 0.2466 0.1639 0.037 Uiso 1 1 calc GR . . . .
H7BB H 0.0046 0.1958 0.1154 0.037 Uiso 1 1 calc GR . . . .
H7BC H -0.0682 0.2628 0.0829 0.037 Uiso 1 1 calc GR . . . .
C8B C 0.1531(4) 0.2680(3) 0.1315(2) 0.0159(10) Uani 1 1 d . . . . .
C9B C 0.2282(4) 0.2035(3) 0.1074(2) 0.0199(11) Uani 1 1 d . . . . .
H9B H 0.2017 0.1648 0.0931 0.024 Uiso 1 1 calc R . . . .
C10B C 0.3422(4) 0.1993(3) 0.1056(3) 0.0236(11) Uani 1 1 d . . . . .
H10B H 0.3961 0.1568 0.0892 0.028 Uiso 1 1 calc R . . . .
C11B C 0.3803(4) 0.2567(3) 0.1275(3) 0.0240(12) Uani 1 1 d . . . . .
H11B H 0.4596 0.2518 0.1254 0.029 Uiso 1 1 calc R . . . .
C12B C 0.3073(4) 0.3196(3) 0.1518(2) 0.0209(11) Uani 1 1 d . . . . .
H12B H 0.3343 0.3578 0.1667 0.025 Uiso 1 1 calc R . . . .
C13B C 0.1901(4) 0.3250(2) 0.1537(2) 0.0154(10) Uani 1 1 d . . . . .
C14B C -0.1662(4) 0.5860(3) 0.2410(2) 0.0178(11) Uani 1 1 d . . . . .
C15B C -0.3583(4) 0.6738(3) 0.2634(3) 0.0327(13) Uani 1 1 d . . . . .
H15D H -0.3721 0.6796 0.2163 0.049 Uiso 1 1 calc GR . . . .
H15E H -0.3876 0.7193 0.2885 0.049 Uiso 1 1 calc GR . . . .
H15F H -0.3974 0.6377 0.2876 0.049 Uiso 1 1 calc GR . . . .
C16B C -0.1671(4) 0.6929(3) 0.2784(2) 0.0210(11) Uani 1 1 d . . . . .
C17B C -0.1934(5) 0.7641(3) 0.2998(3) 0.0272(12) Uani 1 1 d . . . . .
H17B H -0.2680 0.7930 0.3051 0.033 Uiso 1 1 calc R . . . .
C18B C -0.1020(5) 0.7894(3) 0.3128(3) 0.0298(13) Uani 1 1 d . . . . .
H18B H -0.1149 0.8376 0.3271 0.036 Uiso 1 1 calc R . . . .
C19B C 0.0073(5) 0.7474(3) 0.3057(3) 0.0255(12) Uani 1 1 d . . . . .
H19B H 0.0662 0.7675 0.3156 0.031 Uiso 1 1 calc R . . . .
C20B C 0.0320(4) 0.6770(3) 0.2847(3) 0.0210(11) Uani 1 1 d . . . . .
H20B H 0.1067 0.6482 0.2800 0.025 Uiso 1 1 calc R . . . .
C21B C -0.0578(4) 0.6499(3) 0.2706(2) 0.0199(11) Uani 1 1 d . . . . .
C22B C 0.2283(4) 0.4737(2) 0.2963(2) 0.0161(10) Uani 1 1 d . . . . .
C23B C 0.3315(4) 0.4808(3) 0.3098(3) 0.0245(12) Uani 1 1 d . . . . .
H23B H 0.3484 0.4695 0.3540 0.029 Uiso 1 1 calc R . . . .
C24B C 0.4084(4) 0.5045(3) 0.2580(3) 0.0289(13) Uani 1 1 d . . . . .
H24B H 0.4783 0.5111 0.2672 0.035 Uiso 1 1 calc R . . . .
C25B C 0.3865(4) 0.5190(3) 0.1921(3) 0.0228(11) Uani 1 1 d . . . . .
H25B H 0.4408 0.5341 0.1558 0.027 Uiso 1 1 calc R . . . .
C26B C 0.2820(4) 0.5106(2) 0.1816(2) 0.0151(10) Uani 1 1 d . . . . .
C27B C 0.2345(4) 0.5264(2) 0.1197(2) 0.0150(10) Uani 1 1 d . . . . .
C28B C 0.4066(4) 0.5440(3) 0.0272(3) 0.0274(12) Uani 1 1 d . . . . .
H28D H 0.4269 0.5864 0.0427 0.041 Uiso 1 1 calc GR . . . .
H28E H 0.4210 0.5432 -0.0235 0.041 Uiso 1 1 calc GR . . . .
H28F H 0.4528 0.5011 0.0433 0.041 Uiso 1 1 calc GR . . . .
C29B C 0.2001(4) 0.5657(2) 0.0190(2) 0.0183(11) Uani 1 1 d . . . . .
C30B C 0.2019(5) 0.5931(3) -0.0477(3) 0.0268(12) Uani 1 1 d . . . . .
H30B H 0.2702 0.5999 -0.0779 0.032 Uiso 1 1 calc R . . . .
C31B C 0.0987(5) 0.6093(3) -0.0665(3) 0.0297(13) Uani 1 1 d . . . . .
H31B H 0.0961 0.6283 -0.1113 0.036 Uiso 1 1 calc R . . . .
C32B C -0.0025(5) 0.5996(3) -0.0233(3) 0.0251(12) Uani 1 1 d . . . . .
H32B H -0.0716 0.6126 -0.0392 0.030 Uiso 1 1 calc R . . . .
C33B C -0.0049(5) 0.5713(3) 0.0424(3) 0.0214(11) Uani 1 1 d . . . . .
H33B H -0.0736 0.5639 0.0719 0.026 Uiso 1 1 calc R . . . .
C34B C 0.0997(4) 0.5543(2) 0.0627(2) 0.0147(10) Uani 1 1 d . . . . .
C35B C 0.1333(4) 0.4498(2) 0.3423(2) 0.0139(10) Uani 1 1 d . . . . .
C36B C 0.2073(4) 0.4201(3) 0.4530(2) 0.0229(11) Uani 1 1 d . . . . .
H36D H 0.2766 0.3849 0.4333 0.034 Uiso 1 1 calc GR . . . .
H36E H 0.1738 0.4052 0.4994 0.034 Uiso 1 1 calc GR . . . .
H36F H 0.2266 0.4666 0.4559 0.034 Uiso 1 1 calc GR . . . .
C37B C 0.0196(4) 0.4076(2) 0.4286(2) 0.0173(11) Uani 1 1 d . . . . .
C38B C -0.0325(4) 0.3790(3) 0.4900(2) 0.0215(11) Uani 1 1 d . . . . .
H38B H 0.0042 0.3684 0.5278 0.026 Uiso 1 1 calc R . . . .
C39B C -0.1395(4) 0.3670(3) 0.4928(3) 0.0256(12) Uani 1 1 d . . . . .
H39B H -0.1773 0.3471 0.5337 0.031 Uiso 1 1 calc R . . . .
C40B C -0.1950(4) 0.3831(3) 0.4375(3) 0.0225(11) Uani 1 1 d . . . . .
H40B H -0.2696 0.3746 0.4420 0.027 Uiso 1 1 calc R . . . .
C41B C -0.1437(4) 0.4110(3) 0.3768(3) 0.0200(11) Uani 1 1 d . . . . .
H41B H -0.1815 0.4220 0.3394 0.024 Uiso 1 1 calc R . . . .
C42B C -0.0334(4) 0.4226(2) 0.3723(2) 0.0140(10) Uani 1 1 d . . . . .
Ni1C Ni 0.03855(5) 0.51595(3) 0.72983(3) 0.01285(13) Uani 1 1 d . . . . .
N1C N 0.1952(3) 0.5342(2) 0.68553(18) 0.0137(8) Uani 1 1 d . . . . .
N2C N 0.0247(3) 0.6204(2) 0.76271(19) 0.0140(8) Uani 1 1 d . . . . .
N3C N 0.1167(3) 0.7072(2) 0.7696(2) 0.0171(9) Uani 1 1 d . . . . .
N4C N 0.1148(3) 0.4236(2) 0.67116(19) 0.0152(8) Uani 1 1 d . . . . .
N5C N 0.2734(3) 0.3582(2) 0.60619(19) 0.0147(8) Uani 1 1 d . . . . .
N6C N -0.1137(3) 0.4958(2) 0.77983(19) 0.0148(8) Uani 1 1 d . . . . .
N7C N 0.0744(3) 0.4723(2) 0.82395(19) 0.0141(8) Uani 1 1 d . . . . .
N8C N -0.0623(3) 0.5461(2) 0.65608(19) 0.0159(9) Uani 1 1 d . . . . .
N9C N 0.0055(3) 0.4372(2) 0.9302(2) 0.0168(9) Uani 1 1 d . . . . .
N10C N -0.2135(3) 0.5262(2) 0.6199(2) 0.0177(9) Uani 1 1 d . . . . .
C1C C 0.2703(4) 0.4842(2) 0.6448(2) 0.0149(10) Uani 1 1 d . . . . .
C2C C 0.3732(4) 0.4981(3) 0.6064(2) 0.0193(11) Uani 1 1 d . . . . .
H2C H 0.4273 0.4625 0.5775 0.023 Uiso 1 1 calc R . . . .
C3C C 0.3933(4) 0.5661(3) 0.6122(2) 0.0212(11) Uani 1 1 d . . . . .
H3C H 0.4610 0.5778 0.5853 0.025 Uiso 1 1 calc R . . . .
C4C C 0.3172(4) 0.6166(3) 0.6561(2) 0.0202(11) Uani 1 1 d . . . . .
H4C H 0.3323 0.6624 0.6609 0.024 Uiso 1 1 calc R . . . .
C5C C 0.2171(4) 0.5986(2) 0.6934(2) 0.0144(10) Uani 1 1 d . . . . .
C6C C 0.1214(4) 0.6426(2) 0.7416(2) 0.0139(10) Uani 1 1 d . . . . .
C7C C 0.2072(4) 0.7472(3) 0.7624(3) 0.0279(12) Uani 1 1 d . . . . .
H7CA H 0.2792 0.7144 0.7652 0.042 Uiso 1 1 calc GR . . . .
H7CB H 0.1872 0.7828 0.7997 0.042 Uiso 1 1 calc GR . . . .
H7CC H 0.2158 0.7712 0.7175 0.042 Uiso 1 1 calc GR . . . .
C8C C 0.0084(4) 0.7279(3) 0.8105(3) 0.0194(11) Uani 1 1 d . . . . .
C9C C -0.0440(4) 0.7888(3) 0.8524(3) 0.0246(12) Uani 1 1 d . . . . .
H9C H -0.0053 0.8259 0.8557 0.030 Uiso 1 1 calc R . . . .
C10C C -0.1539(5) 0.7917(3) 0.8882(3) 0.0311(13) Uani 1 1 d . . . . .
H10C H -0.1920 0.8316 0.9174 0.037 Uiso 1 1 calc R . . . .
C11C C -0.2117(5) 0.7376(3) 0.8828(3) 0.0312(13) Uani 1 1 d . . . . .
H11C H -0.2881 0.7421 0.9081 0.037 Uiso 1 1 calc R . . . .
C12C C -0.1605(4) 0.6777(3) 0.8417(3) 0.0223(11) Uani 1 1 d . . . . .
H12C H -0.2000 0.6410 0.8386 0.027 Uiso 1 1 calc R . . . .
C13C C -0.0486(4) 0.6736(2) 0.8051(2) 0.0166(10) Uani 1 1 d . . . . .
C14C C 0.2235(4) 0.4204(2) 0.6423(2) 0.0149(10) Uani 1 1 d . . . . .
C15C C 0.3947(4) 0.3314(3) 0.5739(3) 0.0216(11) Uani 1 1 d . . . . .
H15G H 0.4096 0.2795 0.5681 0.032 Uiso 1 1 calc GR . . . .
H15H H 0.4424 0.3433 0.6035 0.032 Uiso 1 1 calc GR . . . .
H15I H 0.4127 0.3535 0.5284 0.032 Uiso 1 1 calc GR . . . .
C16C C 0.1879(4) 0.3198(2) 0.6108(2) 0.0155(10) Uani 1 1 d . . . . .
C17C C 0.1871(4) 0.2557(3) 0.5813(2) 0.0203(11) Uani 1 1 d . . . . .
H17C H 0.2541 0.2276 0.5535 0.024 Uiso 1 1 calc R . . . .
C18C C 0.0850(4) 0.2350(3) 0.5943(2) 0.0201(11) Uani 1 1 d . . . . .
H18C H 0.0816 0.1912 0.5751 0.024 Uiso 1 1 calc R . . . .
C19C C -0.0152(4) 0.2757(2) 0.6348(2) 0.0175(10) Uani 1 1 d . . . . .
H19C H -0.0844 0.2593 0.6420 0.021 Uiso 1 1 calc R . . . .
C20C C -0.0137(4) 0.3393(3) 0.6643(2) 0.0170(11) Uani 1 1 d . . . . .
H20C H -0.0808 0.3669 0.6924 0.020 Uiso 1 1 calc R . . . .
C21C C 0.0891(4) 0.3616(2) 0.6514(2) 0.0151(10) Uani 1 1 d . . . . .
C22C C -0.1286(4) 0.4758(2) 0.8474(2) 0.0140(10) Uani 1 1 d . . . . .
C23C C -0.2329(4) 0.4654(3) 0.8836(3) 0.0212(11) Uani 1 1 d . . . . .
H23C H -0.2442 0.4529 0.9311 0.025 Uiso 1 1 calc R . . . .
C24C C -0.3211(4) 0.4738(3) 0.8486(3) 0.0251(12) Uani 1 1 d . . . . .
H24C H -0.3936 0.4664 0.8725 0.030 Uiso 1 1 calc R . . . .
C25C C -0.3054(4) 0.4927(3) 0.7799(3) 0.0224(11) Uani 1 1 d . . . . .
H25C H -0.3658 0.4979 0.7561 0.027 Uiso 1 1 calc R . . . .
C26C C -0.1995(4) 0.5040(2) 0.7465(2) 0.0158(10) Uani 1 1 d . . . . .
C27C C -0.1613(4) 0.5256(2) 0.6742(2) 0.0155(10) Uani 1 1 d . . . . .
C28C C -0.3189(4) 0.5033(3) 0.6192(3) 0.0263(12) Uani 1 1 d . . . . .
H28G H -0.3841 0.5379 0.6449 0.039 Uiso 1 1 calc GR . . . .
H28H H -0.3168 0.4565 0.6409 0.039 Uiso 1 1 calc GR . . . .
H28I H -0.3266 0.5002 0.5712 0.039 Uiso 1 1 calc GR . . . .
C29C C -0.1444(4) 0.5506(2) 0.5635(2) 0.0184(11) Uani 1 1 d . . . . .
C30C C -0.1569(5) 0.5639(3) 0.4956(3) 0.0253(12) Uani 1 1 d . . . . .
H30C H -0.2215 0.5561 0.4804 0.030 Uiso 1 1 calc R . . . .
C31C C -0.0704(5) 0.5889(3) 0.4518(3) 0.0280(13) Uani 1 1 d . . . . .
H31C H -0.0758 0.5988 0.4051 0.034 Uiso 1 1 calc R . . . .
C32C C 0.0251(5) 0.6001(3) 0.4737(3) 0.0251(12) Uani 1 1 d . . . . .
H32C H 0.0826 0.6174 0.4415 0.030 Uiso 1 1 calc R . . . .
C33C C 0.0382(4) 0.5870(3) 0.5404(3) 0.0214(11) Uani 1 1 d . . . . .
H33C H 0.1037 0.5943 0.5548 0.026 Uiso 1 1 calc R . . . .
C34C C -0.0496(4) 0.5624(2) 0.5864(2) 0.0184(11) Uani 1 1 d . . . . .
C35C C -0.0180(4) 0.4635(2) 0.8690(2) 0.0132(10) Uani 1 1 d . . . . .
C36C C -0.0740(4) 0.4227(3) 0.9931(2) 0.0253(12) Uani 1 1 d . . . . .
H36G H -0.1353 0.4650 1.0060 0.038 Uiso 1 1 calc GR . . . .
H36H H -0.0332 0.4109 1.0308 0.038 Uiso 1 1 calc GR . . . .
H36I H -0.1067 0.3825 0.9847 0.038 Uiso 1 1 calc GR . . . .
C37C C 0.1220(4) 0.4287(2) 0.9239(2) 0.0167(11) Uani 1 1 d . . . . .
C38C C 0.1933(5) 0.4040(3) 0.9697(3) 0.0232(12) Uani 1 1 d . . . . .
H38C H 0.1635 0.3906 1.0156 0.028 Uiso 1 1 calc R . . . .
C39C C 0.3073(4) 0.3998(3) 0.9458(3) 0.0246(12) Uani 1 1 d . . . . .
H39C H 0.3581 0.3831 0.9757 0.029 Uiso 1 1 calc R . . . .
C40C C 0.3513(5) 0.4197(3) 0.8778(3) 0.0252(11) Uani 1 1 d . . . . .
H40C H 0.4314 0.4154 0.8625 0.030 Uiso 1 1 calc R . . . .
C41C C 0.2815(4) 0.4452(3) 0.8331(2) 0.0203(11) Uani 1 1 d . . . . .
H41C H 0.3118 0.4590 0.7874 0.024 Uiso 1 1 calc R . . . .
C42C C 0.1648(4) 0.4502(2) 0.8567(2) 0.0157(10) Uani 1 1 d . . . . .
Ni1D Ni 0.01995(5) 0.03263(3) 0.70873(3) 0.01426(14) Uani 1 1 d . . . . .
N1D N -0.1362(3) 0.0756(2) 0.76721(19) 0.0160(9) Uani 1 1 d . . . . .
N2D N 0.0454(3) 0.1282(2) 0.7443(2) 0.0172(9) Uani 1 1 d . . . . .
N3D N -0.0324(4) 0.2307(2) 0.8030(2) 0.0190(9) Uani 1 1 d . . . . .
N4D N -0.0695(3) -0.0470(2) 0.7053(2) 0.0177(9) Uani 1 1 d . . . . .
N5D N -0.2269(4) -0.0891(2) 0.7484(2) 0.0263(10) Uani 1 1 d . . . . .
N6D N 0.1770(3) -0.0070(2) 0.64974(19) 0.0161(9) Uani 1 1 d . . . . .
N7D N 0.0017(3) 0.0695(2) 0.6101(2) 0.0173(9) Uani 1 1 d . . . . .
N8D N 0.1018(3) -0.0268(2) 0.77950(19) 0.0156(8) Uani 1 1 d . . . . .
N9D N 0.0831(4) 0.0764(2) 0.4980(2) 0.0203(9) Uani 1 1 d . . . . .
N10D N 0.2609(3) -0.0942(2) 0.8025(2) 0.0197(9) Uani 1 1 d . . . . .
C1D C -0.2188(4) 0.0380(3) 0.7772(3) 0.0211(11) Uani 1 1 d . . . . .
C2D C -0.3274(5) 0.0673(3) 0.8148(3) 0.0335(14) Uani 1 1 d . . . . .
H2D H -0.3863 0.0412 0.8221 0.040 Uiso 1 1 calc R . . . .
C3D C -0.3476(5) 0.1351(3) 0.8413(3) 0.0420(16) Uani 1 1 d . . . . .
H3D H -0.4218 0.1560 0.8668 0.050 Uiso 1 1 calc R . . . .
C4D C -0.2628(5) 0.1735(3) 0.8317(3) 0.0320(13) Uani 1 1 d . . . . .
H4D H -0.2774 0.2203 0.8501 0.038 Uiso 1 1 calc R . . . .
C5D C -0.1558(4) 0.1415(2) 0.7943(2) 0.0172(11) Uani 1 1 d . . . . .
C6D C -0.0505(4) 0.1691(3) 0.7797(2) 0.0180(11) Uani 1 1 d . . . . .
C7D C -0.1168(5) 0.2898(3) 0.8406(3) 0.0329(14) Uani 1 1 d . . . . .
H7DA H -0.1494 0.2739 0.8869 0.049 Uiso 1 1 calc GR . . . .
H7DB H -0.1776 0.3059 0.8152 0.049 Uiso 1 1 calc GR . . . .
H7DC H -0.0798 0.3293 0.8451 0.049 Uiso 1 1 calc GR . . . .
C8D C 0.0823(4) 0.2290(3) 0.7817(3) 0.0194(11) Uani 1 1 d . . . . .
C9D C 0.1488(5) 0.2776(3) 0.7904(3) 0.0275(13) Uani 1 1 d . . . . .
H9D H 0.1155 0.3212 0.8149 0.033 Uiso 1 1 calc R . . . .
C10D C 0.2643(5) 0.2594(3) 0.7622(3) 0.0278(12) Uani 1 1 d . . . . .
H10D H 0.3115 0.2915 0.7664 0.033 Uiso 1 1 calc R . . . .
C11D C 0.3133(5) 0.1937(3) 0.7269(3) 0.0278(12) Uani 1 1 d . . . . .
H11D H 0.3935 0.1818 0.7094 0.033 Uiso 1 1 calc R . . . .
C12D C 0.2486(4) 0.1469(3) 0.7175(3) 0.0234(11) Uani 1 1 d . . . . .
H12D H 0.2824 0.1033 0.6929 0.028 Uiso 1 1 calc R . . . .
C13D C 0.1314(4) 0.1649(3) 0.7451(2) 0.0189(11) Uani 1 1 d . . . . .
C14D C -0.1746(4) -0.0330(3) 0.7443(3) 0.0198(11) Uani 1 1 d . . . . .
C15D C -0.3367(5) -0.0965(3) 0.7910(4) 0.0391(15) Uani 1 1 d . . . . .
H15J H -0.3391 -0.0862 0.8395 0.059 Uiso 1 1 calc GR . . . .
H15K H -0.3466 -0.1453 0.7870 0.059 Uiso 1 1 calc GR . . . .
H15L H -0.3983 -0.0630 0.7753 0.059 Uiso 1 1 calc GR . . . .
C16D C -0.1489(4) -0.1432(3) 0.7080(3) 0.0223(11) Uani 1 1 d . . . . .
C17D C -0.1572(5) -0.2117(3) 0.6921(3) 0.0302(13) Uani 1 1 d . . . . .
H17D H -0.2245 -0.2293 0.7092 0.036 Uiso 1 1 calc R . . . .
C18D C -0.0624(5) -0.2523(3) 0.6503(3) 0.0348(15) Uani 1 1 d . . . . .
H18D H -0.0652 -0.2990 0.6376 0.042 Uiso 1 1 calc R . . . .
C19D C 0.0391(5) -0.2276(3) 0.6253(3) 0.0295(13) Uani 1 1 d . . . . .
H19D H 0.1029 -0.2581 0.5973 0.035 Uiso 1 1 calc R . . . .
C20D C 0.0467(5) -0.1595(3) 0.6412(3) 0.0224(12) Uani 1 1 d . . . . .
H20D H 0.1148 -0.1424 0.6248 0.027 Uiso 1 1 calc R . . . .
C21D C -0.0509(4) -0.1168(3) 0.6826(2) 0.0192(11) Uani 1 1 d . . . . .
C22D C 0.1996(4) 0.0059(2) 0.5811(2) 0.0176(11) Uani 1 1 d . . . . .
C23D C 0.3033(4) -0.0231(3) 0.5392(3) 0.0242(12) Uani 1 1 d . . . . .
H23D H 0.3185 -0.0144 0.4908 0.029 Uiso 1 1 calc R . . . .
C24D C 0.3847(5) -0.0654(3) 0.5699(3) 0.0329(13) Uani 1 1 d . . . . .
H24D H 0.4570 -0.0859 0.5419 0.039 Uiso 1 1 calc R . . . .
C25D C 0.3640(4) -0.0790(3) 0.6405(3) 0.0254(12) Uani 1 1 d . . . . .
H25D H 0.4204 -0.1084 0.6611 0.030 Uiso 1 1 calc R . . . .
C26D C 0.2567(4) -0.0476(3) 0.6799(3) 0.0188(11) Uani 1 1 d . . . . .
C27D C 0.2107(4) -0.0554(2) 0.7539(2) 0.0156(10) Uani 1 1 d . . . . .
C28D C 0.3817(4) -0.1296(3) 0.7958(3) 0.0291(13) Uani 1 1 d . . . . .
H28J H 0.3996 -0.1715 0.7655 0.044 Uiso 1 1 calc GR . . . .
H28K H 0.3958 -0.1445 0.8416 0.044 Uiso 1 1 calc GR . . . .
H28L H 0.4302 -0.0964 0.7759 0.044 Uiso 1 1 calc GR . . . .
C29D C 0.1777(4) -0.0918(2) 0.8622(2) 0.0199(11) Uani 1 1 d . . . . .
C30D C 0.1796(5) -0.1237(3) 0.9267(3) 0.0277(13) Uani 1 1 d . . . . .
H30D H 0.2473 -0.1524 0.9369 0.033 Uiso 1 1 calc R . . . .
C31D C 0.0785(5) -0.1111(3) 0.9741(3) 0.0291(13) Uani 1 1 d . . . . .
H31D H 0.0764 -0.1318 1.0187 0.035 Uiso 1 1 calc R . . . .
C32D C -0.0218(5) -0.0693(3) 0.9604(3) 0.0275(12) Uani 1 1 d . . . . .
H32D H -0.0899 -0.0627 0.9954 0.033 Uiso 1 1 calc R . . . .
C33D C -0.0244(4) -0.0373(2) 0.8972(2) 0.0188(11) Uani 1 1 d . . . . .
H33D H -0.0925 -0.0084 0.8877 0.023 Uiso 1 1 calc R . . . .
C34D C 0.0777(4) -0.0494(2) 0.8476(2) 0.0165(11) Uani 1 1 d . . . . .
C35D C 0.0969(4) 0.0505(2) 0.5618(2) 0.0172(11) Uani 1 1 d . . . . .
C36D C 0.1691(5) 0.0719(3) 0.4328(3) 0.0336(14) Uani 1 1 d . . . . .
H36J H 0.2347 0.0895 0.4404 0.050 Uiso 1 1 calc GR . . . .
H36K H 0.1357 0.1012 0.3977 0.050 Uiso 1 1 calc GR . . . .
H36L H 0.1942 0.0223 0.4168 0.050 Uiso 1 1 calc GR . . . .
C37D C -0.0290(4) 0.1137(3) 0.5068(2) 0.0200(11) Uani 1 1 d . . . . .
C38D C -0.0899(5) 0.1514(3) 0.4603(3) 0.0296(13) Uani 1 1 d . . . . .
H38D H -0.0560 0.1536 0.4125 0.036 Uiso 1 1 calc R . . . .
C39D C -0.2002(5) 0.1849(3) 0.4863(3) 0.0316(13) Uani 1 1 d . . . . .
H39D H -0.2440 0.2104 0.4556 0.038 Uiso 1 1 calc R . . . .
C40D C -0.2504(5) 0.1831(3) 0.5565(3) 0.0300(13) Uani 1 1 d . . . . .
H40D H -0.3268 0.2082 0.5727 0.036 Uiso 1 1 calc R . . . .
C41D C -0.1913(4) 0.1453(3) 0.6029(3) 0.0230(11) Uani 1 1 d . . . . .
H41D H -0.2260 0.1437 0.6507 0.028 Uiso 1 1 calc R . . . .
C42D C -0.0789(4) 0.1096(3) 0.5772(3) 0.0193(11) Uani 1 1 d . . . . .
Cl1S Cl 0.51273(14) 0.89776(8) 0.36017(7) 0.0445(4) Uani 1 1 d . . . . .
O1S O 0.4046(4) 0.9442(3) 0.3663(3) 0.0763(18) Uani 1 1 d . . . . .
O2S O 0.5943(4) 0.9195(3) 0.3041(2) 0.0650(15) Uani 1 1 d . . . . .
O3S O 0.5546(5) 0.8971(3) 0.4230(2) 0.0798(17) Uani 1 1 d . . . . .
O4S O 0.5045(5) 0.8273(3) 0.3468(3) 0.0783(17) Uani 1 1 d . . . . .
Cl4S Cl 0.52551(10) 0.51681(7) 0.42110(6) 0.0254(3) Uani 1 1 d . . . . .
O13S O 0.5852(3) 0.5349(2) 0.4699(2) 0.0408(10) Uani 1 1 d . . . . .
O14S O 0.4957(4) 0.4491(2) 0.4378(2) 0.0568(13) Uani 1 1 d . . . . .
O15S O 0.4233(4) 0.5686(3) 0.4235(3) 0.0707(17) Uani 1 1 d . . . . .
O16S O 0.5967(4) 0.5113(3) 0.3535(2) 0.0523(12) Uani 1 1 d . . . . .
Cl3S Cl 0.56851(13) 0.70055(8) 0.69484(9) 0.0429(4) Uani 1 1 d . . . . .
O9S O 0.5909(4) 0.7402(3) 0.7492(3) 0.0610(14) Uani 1 1 d . . . . .
O10S O 0.6637(4) 0.6810(3) 0.6416(3) 0.0720(16) Uani 1 1 d . . . . .
O11S O 0.4730(4) 0.7404(3) 0.6717(2) 0.0561(13) Uani 1 1 d . . . . .
O12S O 0.5308(5) 0.6366(3) 0.7275(3) 0.0670(14) Uani 1 1 d . . . . .
Cl7S Cl 0.44781(10) 0.19448(7) 0.42479(6) 0.0235(3) Uani 1 1 d . . . . .
O25S O 0.3930(4) 0.1418(2) 0.4612(2) 0.0523(12) Uani 1 1 d . . . . .
O26S O 0.3646(3) 0.25972(19) 0.42450(19) 0.0333(9) Uani 1 1 d . . . . .
O27S O 0.5345(3) 0.2057(2) 0.4582(2) 0.0462(11) Uani 1 1 d . . . . .
O28S O 0.4988(3) 0.1715(2) 0.35475(19) 0.0370(10) Uani 1 1 d . . . . .
Cl6S Cl 0.59948(11) 0.32639(7) 0.72282(7) 0.0342(3) Uani 1 1 d . . . . .
O21S O 0.7104(4) 0.3272(3) 0.6845(3) 0.0799(18) Uani 1 1 d . . . . .
O22S O 0.6043(5) 0.3277(3) 0.7948(3) 0.0795(18) Uani 1 1 d . . . . .
O23S O 0.5212(3) 0.3887(2) 0.7092(2) 0.0471(11) Uani 1 1 d . . . . .
O24S O 0.5662(4) 0.2637(3) 0.7079(3) 0.0624(14) Uani 1 1 d . . . . .
Cl8S Cl 0.62571(12) 0.02177(8) 0.01156(8) 0.0367(3) Uani 1 1 d D . . . .
O29S O 0.5467(5) 0.0802(3) -0.0080(3) 0.0833(18) Uani 1 1 d . . . . .
O30S O 0.5484(13) -0.0047(10) 0.0650(7) 0.062(5) Uani 0.415(11) 1 d D . P A 1
O31S O 0.7211(11) 0.0290(9) 0.0377(9) 0.069(3) Uani 0.415(11) 1 d D . P A 1
O32S O 0.6483(5) -0.0345(3) -0.0367(3) 0.086(2) Uani 1 1 d . . . . .
O30T O 0.6055(18) 0.0069(7) 0.0813(5) 0.113(6) Uani 0.585(11) 1 d D . P A 2
O31T O 0.7311(8) 0.0441(6) -0.0085(7) 0.069(3) Uani 0.585(11) 1 d D . P A 2
Cl5S Cl 0.64991(11) 0.32177(8) 0.03637(7) 0.0336(3) Uani 1 1 d D . . . .
O17S O 0.6328(10) 0.4001(5) 0.0287(6) 0.059(5) Uani 0.67(3) 1 d D . P B 1
O18S O 0.6191(4) 0.3132(3) 0.1097(2) 0.0598(14) Uani 1 1 d . . . . .
O19S O 0.5806(14) 0.2971(14) 0.0000(4) 0.083(7) Uani 0.67(3) 1 d D . P B 1
O20S O 0.7688(4) 0.3008(3) 0.0143(2) 0.0592(13) Uani 1 1 d . . . . .
O17T O 0.590(2) 0.3776(13) 0.0058(14) 0.098(9) Uani 0.33(3) 1 d D . P B 2
O19T O 0.629(2) 0.2551(10) 0.0105(11) 0.042(7) Uani 0.33(3) 1 d D . P B 2
Cl2S Cl 0.63541(12) 0.63601(9) 0.06072(8) 0.0421(4) Uani 1 1 d D . . . .
O5S O 0.5371(4) 0.6354(3) 0.1129(2) 0.0541(12) Uani 1 1 d . . . . .
O6S O 0.7297(4) 0.6368(3) 0.0908(3) 0.0601(14) Uani 1 1 d . . . . .
O7S O 0.6090(6) 0.7104(4) 0.0353(4) 0.068(2) Uani 0.664(8) 1 d D . P C 1
O8S O 0.6649(10) 0.5890(7) 0.0079(6) 0.102(5) Uani 0.664(8) 1 d D . P C 1
O7T O 0.6294(13) 0.6527(10) -0.0088(7) 0.068(2) Uani 0.336(8) 1 d D . P C 2
O8T O 0.6511(13) 0.5529(8) 0.0485(9) 0.054(5) Uani 0.336(8) 1 d D . P C 2
N4S N 0.7693(5) 0.2520(3) 0.2956(3) 0.0609(17) Uani 1 1 d . . . . .
C7S C 0.6806(5) 0.2863(3) 0.2980(3) 0.0374(14) Uani 1 1 d . . . . .
C8S C 0.5695(5) 0.3308(3) 0.2998(4) 0.0474(17) Uani 1 1 d . . . . .
H8SA H 0.5541 0.3343 0.2531 0.071 Uiso 1 1 calc GR . . . .
H8SB H 0.5673 0.3785 0.3166 0.071 Uiso 1 1 calc GR . . . .
H8SC H 0.5114 0.3101 0.3310 0.071 Uiso 1 1 calc GR . . . .
N2S N 0.3096(6) 0.7745(3) 0.5475(3) 0.0635(17) Uani 1 1 d . . . . .
C3S C 0.4052(7) 0.7531(3) 0.5256(3) 0.0437(16) Uani 1 1 d . . . . .
C4S C 0.5254(6) 0.7252(4) 0.4966(4) 0.0547(18) Uani 1 1 d . . . . .
H4SA H 0.5542 0.7580 0.4615 0.082 Uiso 1 1 calc GR . . . .
H4SB H 0.5350 0.6785 0.4752 0.082 Uiso 1 1 calc GR . . . .
H4SC H 0.5682 0.7202 0.5335 0.082 Uiso 1 1 calc GR . . . .
N1S N 0.3171(5) 0.6824(3) 0.2633(3) 0.0618(17) Uani 1 1 d . . . . .
C1S C 0.3125(5) 0.7017(3) 0.3168(4) 0.0428(15) Uani 1 1 d . . . . .
C2S C 0.3060(7) 0.7270(4) 0.3855(4) 0.067(2) Uani 1 1 d . . . . .
H2SA H 0.3417 0.7683 0.3823 0.101 Uiso 1 1 calc GR . . . .
H2SB H 0.3461 0.6890 0.4112 0.101 Uiso 1 1 calc GR . . . .
H2SC H 0.2258 0.7409 0.4096 0.101 Uiso 1 1 calc GR . . . .
N6S N 0.1048(5) 0.2499(3) 0.9625(2) 0.0352(11) Uani 1 1 d . . . . .
C9S C 0.2020(6) 0.2341(3) 0.9476(3) 0.0305(13) Uani 1 1 d . . . . .
C10S C 0.3272(5) 0.2144(3) 0.9286(3) 0.0384(15) Uani 1 1 d . . . . .
H10E H 0.3522 0.2125 0.8780 0.058 Uiso 1 1 calc GR . . . .
H10F H 0.3536 0.1675 0.9477 0.058 Uiso 1 1 calc GR . . . .
H10G H 0.3592 0.2500 0.9472 0.058 Uiso 1 1 calc GR . . . .
N3S N 0.6611(6) 0.8831(4) 0.5844(4) 0.073(2) Uani 1 1 d . . . . .
C5S C 0.7199(6) 0.8366(4) 0.5514(4) 0.0515(18) Uani 1 1 d . . . . .
C6S C 0.7957(6) 0.7771(4) 0.5108(3) 0.0541(19) Uani 1 1 d . . . . .
H6SA H 0.7746 0.7753 0.4661 0.081 Uiso 1 1 calc GR . . . .
H6SB H 0.7890 0.7326 0.5358 0.081 Uiso 1 1 calc GR . . . .
H6SC H 0.8745 0.7832 0.5033 0.081 Uiso 1 1 calc GR . . . .
N7S N 0.5008(5) 0.0286(3) 0.7131(3) 0.0453(13) Uani 1 1 d . . . . .
C11S C 0.5227(5) 0.0435(3) 0.6566(3) 0.0347(14) Uani 1 1 d . . . . .
C12S C 0.5475(6) 0.0626(4) 0.5828(3) 0.0534(18) Uani 1 1 d . . . . .
H12E H 0.5608 0.0198 0.5543 0.080 Uiso 1 1 calc GR . . . .
H12F H 0.6158 0.0830 0.5726 0.080 Uiso 1 1 calc GR . . . .
H12G H 0.4825 0.0976 0.5726 0.080 Uiso 1 1 calc GR . . . .

loop_
_atom_site_aniso_label
_atom_site_aniso_U_11
_atom_site_aniso_U_22
_atom_site_aniso_U_33
_atom_site_aniso_U_23
_atom_site_aniso_U_13
_atom_site_aniso_U_12
Ni1A 0.0167(3) 0.0123(3) 0.0134(3) -0.0011(2) -0.0040(2) -0.0021(2)
N1A 0.016(2) 0.012(2) 0.019(2) -0.0009(16) -0.0068(17) -0.0032(16)
N2A 0.022(2) 0.015(2) 0.013(2) -0.0022(16) -0.0044(17) -0.0052(17)
N3A 0.032(3) 0.014(2) 0.014(2) 0.0014(17) -0.0098(19) -0.0065(18)
N4A 0.020(2) 0.015(2) 0.013(2) -0.0004(16) -0.0037(16) -0.0039(17)
N5A 0.022(2) 0.029(2) 0.016(2) 0.0003(18) 0.0007(18) -0.0011(19)
N6A 0.019(2) 0.015(2) 0.016(2) 0.0010(16) -0.0047(17) 0.0000(16)
N7A 0.022(2) 0.015(2) 0.016(2) -0.0027(17) -0.0038(17) -0.0073(17)
N8A 0.016(2) 0.015(2) 0.019(2) -0.0011(16) -0.0052(16) -0.0017(16)
N9A 0.016(2) 0.018(2) 0.019(2) 0.0003(16) -0.0067(17) -0.0054(16)
N10A 0.034(2) 0.014(2) 0.019(2) -0.0008(17) -0.0072(19) -0.0029(18)
C1A 0.019(3) 0.016(3) 0.015(2) -0.002(2) -0.002(2) -0.008(2)
C2A 0.019(3) 0.028(3) 0.026(3) 0.001(2) -0.004(2) -0.005(2)
C3A 0.016(3) 0.035(3) 0.034(3) 0.010(3) -0.009(2) -0.002(2)
C4A 0.026(3) 0.022(3) 0.027(3) 0.004(2) -0.013(2) -0.008(2)
C5A 0.025(3) 0.012(2) 0.016(3) 0.0005(19) -0.008(2) -0.012(2)
C6A 0.026(3) 0.012(2) 0.015(3) -0.0028(19) -0.010(2) -0.008(2)
C7A 0.038(3) 0.027(3) 0.019(3) 0.004(2) -0.014(2) -0.002(2)
C8A 0.025(3) 0.013(2) 0.016(3) -0.005(2) -0.003(2) -0.009(2)
C9A 0.040(3) 0.020(3) 0.020(3) 0.002(2) -0.006(2) -0.014(2)
C10A 0.046(4) 0.031(3) 0.019(3) -0.002(2) 0.004(3) -0.019(3)
C11A 0.029(3) 0.030(3) 0.029(3) -0.007(2) 0.003(2) -0.011(2)
C12A 0.024(3) 0.027(3) 0.023(3) 0.000(2) -0.005(2) -0.007(2)
C13A 0.022(3) 0.016(3) 0.016(3) -0.002(2) -0.004(2) -0.007(2)
C14A 0.022(3) 0.013(2) 0.015(3) -0.0024(19) -0.005(2) -0.005(2)
C15A 0.035(4) 0.083(5) 0.018(3) 0.011(3) 0.007(3) 0.014(3)
C16A 0.032(3) 0.023(3) 0.017(3) 0.000(2) -0.005(2) -0.006(2)
C17A 0.049(4) 0.037(3) 0.018(3) 0.003(2) -0.001(3) -0.006(3)
C18A 0.055(4) 0.037(3) 0.017(3) 0.006(3) -0.011(3) 0.002(3)
C19A 0.047(4) 0.023(3) 0.029(3) 0.004(2) -0.022(3) -0.002(3)
C20A 0.030(3) 0.021(3) 0.027(3) 0.002(2) -0.011(2) -0.006(2)
C21A 0.027(3) 0.014(3) 0.019(3) -0.003(2) -0.004(2) -0.007(2)
C22A 0.028(3) 0.010(2) 0.028(3) -0.001(2) -0.005(2) -0.0021(19)
C23A 0.0289(19) 0.0250(19) 0.140(4) -0.020(2) -0.025(2) 0.0044(15)
C24A 0.0289(19) 0.0250(19) 0.140(4) -0.020(2) -0.025(2) 0.0044(15)
C25A 0.0289(19) 0.0250(19) 0.140(4) -0.020(2) -0.025(2) 0.0044(15)
C26A 0.020(3) 0.018(2) 0.029(3) -0.001(2) -0.005(2) -0.0012(19)
C27A 0.018(2) 0.016(2) 0.015(2) 0.0010(19) -0.0032(19) -0.0046(19)
C28A 0.017(3) 0.028(3) 0.036(3) -0.003(2) -0.009(2) -0.007(2)
C29A 0.018(2) 0.019(2) 0.012(2) 0.0033(19) -0.0029(19) -0.0049(19)
C30A 0.024(3) 0.023(3) 0.018(3) 0.004(2) -0.007(2) -0.012(2)
C31A 0.028(3) 0.018(3) 0.019(3) 0.002(2) -0.003(2) -0.006(2)
C32A 0.023(3) 0.015(3) 0.019(3) -0.004(2) -0.002(2) -0.002(2)
C33A 0.017(3) 0.020(3) 0.015(3) 0.001(2) 0.000(2) -0.004(2)
C34A 0.021(2) 0.017(2) 0.008(2) 0.0038(18) -0.0067(19) -0.007(2)
C35A 0.032(3) 0.014(2) 0.013(2) -0.0028(19) -0.005(2) -0.006(2)
C36A 0.057(4) 0.017(3) 0.044(4) -0.007(3) -0.022(3) -0.001(3)
C37A 0.037(3) 0.022(3) 0.016(3) 0.000(2) -0.007(2) -0.011(2)
C38A 0.054(4) 0.022(3) 0.036(3) -0.001(3) -0.016(3) -0.016(3)
C39A 0.054(4) 0.039(4) 0.051(4) -0.003(3) -0.018(3) -0.030(3)
C40A 0.036(3) 0.038(4) 0.046(4) -0.004(3) -0.010(3) -0.017(3)
C41A 0.027(3) 0.026(3) 0.030(3) -0.005(2) -0.006(2) -0.013(2)
C42A 0.031(3) 0.018(3) 0.017(3) 0.001(2) -0.007(2) -0.009(2)
Ni1B 0.0136(3) 0.0149(3) 0.0139(3) 0.0016(2) -0.0059(2) -0.0048(2)
N1B 0.014(2) 0.021(2) 0.013(2) -0.0021(17) -0.0034(16) -0.0056(17)
N2B 0.014(2) 0.017(2) 0.014(2) 0.0021(16) -0.0014(16) -0.0045(17)
N3B 0.018(2) 0.018(2) 0.014(2) 0.0000(17) -0.0026(17) -0.0063(17)
N4B 0.017(2) 0.014(2) 0.015(2) -0.0019(16) -0.0042(16) -0.0032(16)
N5B 0.018(2) 0.022(2) 0.019(2) -0.0046(18) -0.0034(17) -0.0016(18)
N6B 0.012(2) 0.0106(19) 0.017(2) -0.0004(16) -0.0060(17) -0.0036(16)
N7B 0.016(2) 0.016(2) 0.014(2) 0.0013(16) -0.0053(17) -0.0047(16)
N8B 0.018(2) 0.015(2) 0.014(2) 0.0024(16) -0.0055(17) -0.0043(16)
N9B 0.016(2) 0.016(2) 0.016(2) 0.0015(17) -0.0073(17) -0.0010(17)
N10B 0.018(2) 0.016(2) 0.016(2) -0.0014(16) -0.0008(17) -0.0035(17)
C1B 0.013(2) 0.021(3) 0.011(2) 0.0055(19) -0.0015(19) -0.004(2)
C2B 0.014(2) 0.024(3) 0.022(3) -0.001(2) -0.001(2) -0.003(2)
C3B 0.016(3) 0.033(3) 0.019(3) 0.007(2) -0.006(2) -0.008(2)
C4B 0.019(3) 0.021(3) 0.017(3) 0.002(2) -0.004(2) -0.010(2)
C5B 0.021(3) 0.021(3) 0.009(2) 0.0029(19) -0.0026(19) -0.010(2)
C6B 0.019(3) 0.014(2) 0.008(2) 0.0050(19) -0.0048(19) -0.008(2)
C7B 0.028(3) 0.021(3) 0.026(3) -0.005(2) -0.006(2) -0.009(2)
C8B 0.018(3) 0.018(3) 0.012(2) 0.006(2) -0.003(2) -0.006(2)
C9B 0.027(3) 0.017(3) 0.016(2) -0.002(2) -0.003(2) -0.005(2)
C10B 0.023(3) 0.021(3) 0.021(3) 0.002(2) -0.001(2) 0.003(2)
C11B 0.014(3) 0.029(3) 0.026(3) 0.005(2) -0.001(2) -0.004(2)
C12B 0.022(3) 0.022(3) 0.020(3) 0.007(2) -0.005(2) -0.008(2)
C13B 0.013(2) 0.019(3) 0.015(2) 0.0025(19) -0.0035(19) -0.005(2)
C14B 0.016(3) 0.019(3) 0.017(3) 0.003(2) -0.004(2) -0.001(2)
C15B 0.021(3) 0.027(3) 0.049(4) -0.013(3) -0.013(3) 0.006(2)
C16B 0.023(3) 0.024(3) 0.014(3) -0.002(2) -0.002(2) -0.002(2)
C17B 0.032(3) 0.022(3) 0.025(3) -0.006(2) -0.004(2) -0.001(2)
C18B 0.040(3) 0.021(3) 0.028(3) -0.005(2) -0.005(3) -0.008(3)
C19B 0.039(3) 0.022(3) 0.022(3) 0.001(2) -0.007(2) -0.018(2)
C20B 0.023(3) 0.024(3) 0.018(3) 0.002(2) -0.006(2) -0.009(2)
C21B 0.026(3) 0.026(3) 0.008(2) 0.002(2) -0.002(2) -0.009(2)
C22B 0.018(3) 0.013(2) 0.019(3) 0.0031(19) -0.009(2) -0.0029(19)
C23B 0.023(3) 0.034(3) 0.021(3) 0.004(2) -0.011(2) -0.010(2)
C24B 0.021(3) 0.040(3) 0.034(3) 0.010(3) -0.015(2) -0.016(2)
C25B 0.017(3) 0.026(3) 0.026(3) 0.007(2) -0.005(2) -0.006(2)
C26B 0.012(2) 0.012(2) 0.020(3) 0.001(2) -0.003(2) -0.0020(19)
C27B 0.016(3) 0.011(2) 0.017(3) -0.0004(19) -0.003(2) -0.0027(19)
C28B 0.025(3) 0.041(3) 0.016(3) 0.001(2) 0.001(2) -0.012(2)
C29B 0.027(3) 0.013(2) 0.015(2) -0.0058(19) -0.007(2) -0.001(2)
C30B 0.043(3) 0.023(3) 0.015(3) 0.002(2) -0.004(2) -0.012(2)
C31B 0.049(4) 0.027(3) 0.015(3) 0.003(2) -0.014(3) -0.006(3)
C32B 0.038(3) 0.016(3) 0.025(3) -0.003(2) -0.021(3) 0.002(2)
C33B 0.029(3) 0.016(3) 0.022(3) -0.001(2) -0.014(2) -0.002(2)
C34B 0.022(3) 0.011(2) 0.014(2) -0.0014(19) -0.008(2) -0.004(2)
C35B 0.015(2) 0.012(2) 0.016(2) -0.0035(19) -0.0052(19) -0.0011(19)
C36B 0.025(3) 0.030(3) 0.017(3) 0.007(2) -0.013(2) -0.006(2)
C37B 0.021(3) 0.014(2) 0.016(3) -0.003(2) -0.003(2) -0.001(2)
C38B 0.028(3) 0.021(3) 0.015(2) 0.003(2) -0.004(2) -0.004(2)
C39B 0.034(3) 0.021(3) 0.019(3) 0.003(2) 0.002(2) -0.008(2)
C40B 0.017(3) 0.021(3) 0.027(3) 0.001(2) 0.001(2) -0.005(2)
C41B 0.018(3) 0.018(3) 0.021(3) 0.000(2) -0.003(2) 0.000(2)
C42B 0.015(2) 0.010(2) 0.017(2) 0.0001(19) -0.0047(19) -0.0012(19)
Ni1C 0.0137(3) 0.0140(3) 0.0119(3) -0.0008(2) -0.0026(2) -0.0051(2)
N1C 0.016(2) 0.019(2) 0.0090(19) 0.0020(16) -0.0045(16) -0.0073(17)
N2C 0.015(2) 0.015(2) 0.013(2) -0.0002(16) -0.0047(16) -0.0020(16)
N3C 0.019(2) 0.014(2) 0.021(2) 0.0014(17) -0.0085(18) -0.0063(17)
N4C 0.018(2) 0.015(2) 0.0123(19) -0.0008(16) -0.0028(16) -0.0038(16)
N5C 0.017(2) 0.014(2) 0.012(2) -0.0003(16) -0.0034(16) -0.0011(16)
N6C 0.016(2) 0.013(2) 0.015(2) -0.0025(16) -0.0032(17) -0.0026(16)
N7C 0.015(2) 0.014(2) 0.014(2) -0.0026(16) -0.0031(17) -0.0041(16)
N8C 0.017(2) 0.017(2) 0.013(2) -0.0010(16) -0.0034(17) -0.0023(17)
N9C 0.022(2) 0.015(2) 0.013(2) -0.0002(16) -0.0030(17) -0.0043(17)
N10C 0.018(2) 0.019(2) 0.018(2) -0.0013(17) -0.0085(17) -0.0032(17)
C1C 0.014(2) 0.018(3) 0.014(2) 0.000(2) -0.007(2) -0.003(2)
C2C 0.013(2) 0.028(3) 0.018(3) -0.003(2) -0.005(2) -0.005(2)
C3C 0.015(3) 0.029(3) 0.021(3) 0.002(2) -0.002(2) -0.010(2)
C4C 0.018(3) 0.022(3) 0.023(3) 0.000(2) -0.008(2) -0.007(2)
C5C 0.018(3) 0.016(2) 0.014(2) 0.0023(19) -0.011(2) -0.006(2)
C6C 0.017(3) 0.015(2) 0.013(2) 0.0026(19) -0.008(2) -0.007(2)
C7C 0.029(3) 0.023(3) 0.035(3) -0.008(2) -0.001(2) -0.016(2)
C8C 0.023(3) 0.017(3) 0.020(3) 0.001(2) -0.009(2) -0.005(2)
C9C 0.030(3) 0.019(3) 0.028(3) -0.002(2) -0.012(2) -0.006(2)
C10C 0.034(3) 0.020(3) 0.036(3) -0.010(2) -0.008(3) 0.003(2)
C11C 0.025(3) 0.025(3) 0.037(3) -0.004(2) 0.002(2) 0.001(2)
C12C 0.023(3) 0.019(3) 0.027(3) 0.000(2) -0.008(2) -0.005(2)
C13C 0.019(3) 0.015(3) 0.017(2) 0.002(2) -0.008(2) -0.001(2)
C14C 0.021(3) 0.018(3) 0.008(2) 0.0021(19) -0.0043(19) -0.007(2)
C15C 0.017(3) 0.025(3) 0.020(3) -0.005(2) -0.001(2) -0.001(2)
C16C 0.018(2) 0.015(2) 0.014(2) 0.0007(19) -0.007(2) -0.003(2)
C17C 0.026(3) 0.016(3) 0.017(3) 0.001(2) -0.003(2) -0.002(2)
C18C 0.035(3) 0.012(2) 0.015(3) 0.003(2) -0.007(2) -0.009(2)
C19C 0.024(3) 0.017(3) 0.014(2) 0.005(2) -0.006(2) -0.009(2)
C20C 0.021(3) 0.018(3) 0.013(2) 0.003(2) -0.006(2) -0.004(2)
C21C 0.023(3) 0.013(2) 0.010(2) 0.0051(19) -0.006(2) -0.003(2)
C22C 0.016(2) 0.011(2) 0.015(2) -0.0027(19) -0.002(2) -0.0040(19)
C23C 0.023(3) 0.021(3) 0.019(3) -0.001(2) 0.000(2) -0.007(2)
C24C 0.015(3) 0.034(3) 0.025(3) -0.001(2) 0.001(2) -0.008(2)
C25C 0.014(3) 0.028(3) 0.025(3) -0.005(2) -0.004(2) -0.004(2)
C26C 0.016(3) 0.014(2) 0.017(2) -0.003(2) -0.004(2) -0.002(2)
C27C 0.011(2) 0.015(2) 0.021(3) -0.006(2) -0.004(2) -0.0003(19)
C28C 0.023(3) 0.031(3) 0.029(3) -0.002(2) -0.011(2) -0.009(2)
C29C 0.021(3) 0.013(2) 0.019(3) -0.005(2) -0.005(2) 0.003(2)
C30C 0.033(3) 0.022(3) 0.022(3) -0.003(2) -0.014(2) 0.001(2)
C31C 0.045(4) 0.024(3) 0.016(3) 0.005(2) -0.013(3) -0.003(3)
C32C 0.035(3) 0.023(3) 0.015(3) 0.003(2) -0.002(2) -0.004(2)
C33C 0.024(3) 0.019(3) 0.022(3) -0.003(2) -0.007(2) -0.003(2)
C34C 0.026(3) 0.014(2) 0.014(3) -0.002(2) -0.004(2) -0.001(2)
C35C 0.021(3) 0.006(2) 0.013(2) -0.0007(18) -0.003(2) -0.0056(19)
C36C 0.029(3) 0.036(3) 0.012(3) 0.004(2) 0.000(2) -0.014(2)
C37C 0.022(3) 0.012(2) 0.017(3) -0.004(2) -0.006(2) -0.001(2)
C38C 0.039(3) 0.015(3) 0.018(3) 0.000(2) -0.013(2) -0.005(2)
C39C 0.031(3) 0.018(3) 0.028(3) -0.003(2) -0.021(2) 0.003(2)
C40C 0.024(3) 0.024(3) 0.030(3) -0.005(2) -0.010(2) -0.003(2)
C41C 0.021(3) 0.023(3) 0.017(3) -0.007(2) -0.004(2) -0.005(2)
C42C 0.019(3) 0.013(2) 0.017(2) -0.0054(19) -0.005(2) -0.0042(19)
Ni1D 0.0156(3) 0.0134(3) 0.0142(3) 0.0003(2) -0.0032(2) -0.0040(2)
N1D 0.017(2) 0.016(2) 0.015(2) 0.0045(17) -0.0046(17) -0.0025(17)
N2D 0.024(2) 0.014(2) 0.014(2) 0.0020(17) -0.0045(18) -0.0042(18)
N3D 0.032(3) 0.012(2) 0.014(2) -0.0025(17) -0.0090(18) -0.0029(18)
N4D 0.021(2) 0.017(2) 0.017(2) 0.0009(17) -0.0074(18) -0.0045(17)
N5D 0.023(2) 0.024(2) 0.037(3) 0.010(2) -0.015(2) -0.0093(19)
N6D 0.020(2) 0.014(2) 0.016(2) -0.0013(16) -0.0033(17) -0.0075(17)
N7D 0.022(2) 0.016(2) 0.015(2) 0.0022(17) -0.0050(18) -0.0076(17)
N8D 0.018(2) 0.016(2) 0.015(2) 0.0008(16) -0.0059(16) -0.0047(17)
N9D 0.031(3) 0.023(2) 0.010(2) 0.0024(17) -0.0026(18) -0.0139(19)
N10D 0.022(2) 0.012(2) 0.027(2) -0.0018(17) -0.0107(19) -0.0008(17)
C1D 0.020(3) 0.021(3) 0.024(3) 0.011(2) -0.009(2) -0.006(2)
C2D 0.019(3) 0.032(3) 0.046(4) 0.005(3) 0.001(3) -0.008(2)
C3D 0.023(3) 0.031(3) 0.060(4) -0.002(3) 0.008(3) 0.002(3)
C4D 0.030(3) 0.019(3) 0.040(3) -0.001(2) 0.002(3) 0.000(2)
C5D 0.022(3) 0.015(3) 0.013(2) 0.0022(19) -0.003(2) -0.002(2)
C6D 0.024(3) 0.019(3) 0.010(2) 0.003(2) -0.004(2) -0.002(2)
C7D 0.040(3) 0.020(3) 0.036(3) -0.008(2) -0.008(3) 0.000(3)
C8D 0.029(3) 0.016(3) 0.018(3) 0.006(2) -0.014(2) -0.006(2)
C9D 0.053(4) 0.014(3) 0.024(3) 0.003(2) -0.021(3) -0.011(3)
C10D 0.038(3) 0.023(3) 0.031(3) 0.008(2) -0.021(3) -0.014(2)
C11D 0.028(3) 0.030(3) 0.032(3) 0.009(2) -0.014(2) -0.016(2)
C12D 0.029(3) 0.023(3) 0.022(3) 0.001(2) -0.011(2) -0.007(2)
C13D 0.029(3) 0.018(3) 0.017(3) 0.004(2) -0.013(2) -0.013(2)
C14D 0.018(3) 0.020(3) 0.025(3) 0.008(2) -0.010(2) -0.009(2)
C15D 0.022(3) 0.026(3) 0.074(5) 0.016(3) -0.013(3) -0.013(2)
C16D 0.026(3) 0.019(3) 0.028(3) 0.011(2) -0.021(2) -0.005(2)
C17D 0.036(3) 0.019(3) 0.047(4) 0.013(3) -0.028(3) -0.012(3)
C18D 0.059(4) 0.015(3) 0.042(3) 0.003(3) -0.033(3) -0.011(3)
C19D 0.044(4) 0.021(3) 0.026(3) 0.001(2) -0.019(3) -0.003(3)
C20D 0.034(3) 0.019(3) 0.017(3) 0.001(2) -0.013(2) -0.005(2)
C21D 0.031(3) 0.018(3) 0.016(3) 0.007(2) -0.016(2) -0.011(2)
C22D 0.023(3) 0.016(3) 0.016(3) -0.002(2) -0.002(2) -0.011(2)
C23D 0.026(3) 0.024(3) 0.020(3) 0.000(2) 0.001(2) -0.006(2)
C24D 0.025(3) 0.033(3) 0.033(3) -0.009(3) 0.006(2) 0.000(2)
C25D 0.018(3) 0.028(3) 0.028(3) 0.002(2) -0.005(2) -0.001(2)
C26D 0.020(3) 0.017(3) 0.020(3) -0.001(2) -0.003(2) -0.006(2)
C27D 0.018(3) 0.011(2) 0.019(3) -0.0020(19) -0.006(2) -0.0021(19)
C28D 0.023(3) 0.033(3) 0.032(3) 0.001(2) -0.011(2) -0.001(2)
C29D 0.029(3) 0.014(3) 0.018(3) -0.003(2) -0.006(2) -0.008(2)
C30D 0.041(3) 0.020(3) 0.027(3) -0.003(2) -0.018(3) -0.005(2)
C31D 0.053(4) 0.021(3) 0.016(3) 0.004(2) -0.011(3) -0.010(3)
C32D 0.042(3) 0.024(3) 0.018(3) -0.002(2) -0.004(2) -0.012(3)
C33D 0.027(3) 0.014(3) 0.016(3) -0.003(2) -0.005(2) -0.007(2)
C34D 0.024(3) 0.010(2) 0.018(3) -0.003(2) -0.009(2) -0.006(2)
C35D 0.027(3) 0.014(2) 0.013(3) -0.001(2) -0.003(2) -0.009(2)
C36D 0.042(4) 0.040(4) 0.017(3) 0.003(2) -0.003(3) -0.008(3)
C37D 0.027(3) 0.017(3) 0.019(3) 0.003(2) -0.010(2) -0.008(2)
C38D 0.045(4) 0.028(3) 0.023(3) 0.007(2) -0.014(3) -0.017(3)
C39D 0.042(4) 0.026(3) 0.038(3) 0.018(3) -0.028(3) -0.016(3)
C40D 0.030(3) 0.023(3) 0.044(4) 0.007(2) -0.020(3) -0.010(2)
C41D 0.025(3) 0.020(3) 0.026(3) 0.004(2) -0.009(2) -0.005(2)
C42D 0.023(3) 0.016(3) 0.025(3) 0.003(2) -0.011(2) -0.012(2)
Cl1S 0.0573(10) 0.0310(8) 0.0285(8) -0.0019(6) 0.0072(7) 0.0099(7)
O1S 0.066(3) 0.060(3) 0.065(3) 0.013(3) 0.031(3) 0.022(3)
O2S 0.052(3) 0.076(4) 0.037(3) 0.019(2) 0.013(2) 0.024(3)
O3S 0.099(4) 0.102(5) 0.034(3) 0.000(3) -0.006(3) -0.021(4)
O4S 0.086(4) 0.041(3) 0.099(4) -0.021(3) -0.007(3) -0.004(3)
Cl4S 0.0245(7) 0.0318(7) 0.0221(6) -0.0028(5) -0.0108(5) -0.0042(5)
O13S 0.031(2) 0.062(3) 0.031(2) -0.015(2) -0.0137(18) -0.004(2)
O14S 0.078(3) 0.047(3) 0.052(3) 0.004(2) -0.010(3) -0.031(3)
O15S 0.054(3) 0.072(4) 0.086(4) -0.033(3) -0.048(3) 0.028(3)
O16S 0.050(3) 0.090(4) 0.024(2) 0.001(2) -0.007(2) -0.029(3)
Cl3S 0.0408(9) 0.0271(8) 0.0619(10) -0.0161(7) -0.0174(8) -0.0003(6)
O9S 0.044(3) 0.060(3) 0.086(4) -0.023(3) -0.028(3) -0.007(2)
O10S 0.058(3) 0.048(3) 0.092(4) -0.015(3) 0.013(3) 0.001(3)
O11S 0.043(3) 0.063(3) 0.063(3) -0.018(2) -0.015(2) -0.005(2)
O12S 0.098(4) 0.046(3) 0.061(3) 0.006(2) -0.020(3) -0.022(3)
Cl7S 0.0196(6) 0.0267(7) 0.0221(6) -0.0068(5) -0.0047(5) 0.0010(5)
O25S 0.052(3) 0.035(3) 0.063(3) 0.007(2) 0.002(2) -0.009(2)
O26S 0.029(2) 0.032(2) 0.032(2) -0.0055(17) -0.0047(17) 0.0051(17)
O27S 0.031(2) 0.058(3) 0.051(3) -0.029(2) -0.019(2) 0.004(2)
O28S 0.028(2) 0.051(3) 0.027(2) -0.0133(18) -0.0087(17) 0.0082(18)
Cl6S 0.0242(7) 0.0372(8) 0.0388(8) -0.0073(6) -0.0056(6) -0.0014(6)
O21S 0.027(3) 0.056(3) 0.140(5) -0.022(3) 0.017(3) -0.005(2)
O22S 0.104(4) 0.065(3) 0.060(3) -0.016(3) -0.043(3) 0.033(3)
O23S 0.032(2) 0.055(3) 0.047(3) 0.012(2) -0.008(2) 0.005(2)
O24S 0.054(3) 0.057(3) 0.085(4) -0.005(3) -0.016(3) -0.026(3)
Cl8S 0.0279(8) 0.0365(8) 0.0435(9) -0.0044(7) -0.0018(6) -0.0073(6)
O29S 0.074(4) 0.068(4) 0.087(4) -0.016(3) -0.009(3) 0.024(3)
O30S 0.065(9) 0.102(12) 0.028(7) -0.026(7) 0.007(6) -0.052(8)
O31S 0.040(4) 0.086(6) 0.085(8) -0.021(7) -0.006(6) -0.027(4)
O32S 0.077(4) 0.083(4) 0.092(4) -0.057(3) -0.032(3) 0.019(3)
O30T 0.219(19) 0.068(8) 0.032(6) 0.004(5) 0.014(8) -0.028(10)
O31T 0.040(4) 0.086(6) 0.085(8) -0.021(7) -0.006(6) -0.027(4)
Cl5S 0.0269(7) 0.0526(9) 0.0262(7) 0.0074(6) -0.0065(6) -0.0196(7)
O17S 0.048(7) 0.051(5) 0.060(7) 0.011(4) 0.003(4) 0.014(4)
O18S 0.068(3) 0.104(4) 0.028(2) 0.004(2) -0.006(2) -0.067(3)
O19S 0.069(8) 0.18(2) 0.037(5) 0.017(7) -0.032(5) -0.076(11)
O20S 0.036(3) 0.080(4) 0.056(3) -0.008(3) -0.005(2) -0.004(2)
O17T 0.102(17) 0.050(14) 0.16(2) 0.008(12) -0.102(18) 0.013(12)
O19T 0.045(11) 0.048(11) 0.040(10) -0.019(8) -0.008(8) -0.025(8)
Cl2S 0.0254(8) 0.0649(11) 0.0360(8) 0.0059(8) -0.0032(6) -0.0137(7)
O5S 0.034(2) 0.081(3) 0.054(3) -0.014(3) -0.002(2) -0.029(2)
O6S 0.035(3) 0.055(3) 0.097(4) 0.011(3) -0.017(3) -0.022(2)
O7S 0.065(5) 0.072(5) 0.050(4) 0.033(3) 0.000(4) 0.003(4)
O8S 0.097(8) 0.123(12) 0.084(8) -0.061(8) 0.025(7) -0.053(8)
O7T 0.065(5) 0.072(5) 0.050(4) 0.033(3) 0.000(4) 0.003(4)
O8T 0.032(8) 0.073(12) 0.058(11) -0.038(9) -0.014(8) -0.005(8)
N4S 0.034(4) 0.073(4) 0.075(4) -0.027(3) -0.010(3) -0.007(3)
C7S 0.033(4) 0.039(4) 0.039(4) -0.008(3) 0.001(3) -0.012(3)
C8S 0.034(4) 0.044(4) 0.056(4) 0.009(3) -0.001(3) -0.002(3)
N2S 0.055(4) 0.065(4) 0.064(4) -0.016(3) 0.006(3) -0.018(3)
C3S 0.060(5) 0.037(4) 0.041(4) 0.003(3) -0.016(3) -0.020(3)
C4S 0.049(4) 0.054(4) 0.061(5) 0.007(4) -0.011(4) -0.014(3)
N1S 0.062(4) 0.068(4) 0.060(4) -0.006(3) -0.023(3) -0.013(3)
C1S 0.041(4) 0.042(4) 0.048(4) 0.002(3) -0.018(3) -0.006(3)
C2S 0.083(6) 0.050(5) 0.067(5) -0.016(4) -0.036(4) 0.013(4)
N6S 0.045(3) 0.032(3) 0.030(3) 0.001(2) -0.004(2) -0.014(2)
C9S 0.050(4) 0.022(3) 0.019(3) -0.001(2) -0.008(3) -0.007(3)
C10S 0.040(4) 0.039(4) 0.034(3) -0.003(3) -0.005(3) -0.007(3)
N3S 0.054(4) 0.076(5) 0.079(5) 0.000(4) -0.019(4) 0.011(4)
C5S 0.034(4) 0.074(5) 0.052(4) 0.008(4) -0.018(3) -0.013(4)
C6S 0.044(4) 0.076(5) 0.041(4) -0.007(4) -0.004(3) -0.014(4)
N7S 0.055(4) 0.037(3) 0.042(3) 0.006(3) -0.015(3) -0.003(3)
C11S 0.031(3) 0.030(3) 0.044(4) 0.007(3) -0.012(3) -0.007(3)
C12S 0.058(5) 0.055(4) 0.047(4) 0.013(3) -0.006(3) -0.020(4)

loop_
_atom_type_symbol
_atom_type_description
_atom_type_scat_dispersion_real
_atom_type_scat_dispersion_imag
_atom_type_scat_source
C C 0.0033 0.0016 'International Tables Vol C Tables 4.2.6.8 and 6.1.1.4'
H H 0.0000 0.0000 'International Tables Vol C Tables 4.2.6.8 and 6.1.1.4'
Cl Cl 0.1484 0.1585 'International Tables Vol C Tables 4.2.6.8 and 6.1.1.4'
N N 0.0061 0.0033 'International Tables Vol C Tables 4.2.6.8 and 6.1.1.4'
Ni Ni 0.3393 1.1124 'International Tables Vol C Tables 4.2.6.8 and 6.1.1.4'
O O 0.0106 0.0060 'International Tables Vol C Tables 4.2.6.8 and 6.1.1.4'

loop_
_geom_angle_atom_site_label_1
_geom_angle_atom_site_label_2
_geom_angle_atom_site_label_3
_geom_angle
_geom_angle_site_symmetry_1
_geom_angle_site_symmetry_3
_geom_angle_publ_flag
N1A Ni1A N2A 77.45(15) . . ?
N1A Ni1A N4A 77.53(15) . . ?
N1A Ni1A N6A 174.54(15) . . ?
N1A Ni1A N7A 98.64(15) . . ?
N1A Ni1A N8A 106.30(15) . . ?
N4A Ni1A N2A 154.86(15) . . ?
N6A Ni1A N2A 98.45(15) . . ?
N6A Ni1A N4A 106.67(15) . . ?
N6A Ni1A N7A 77.92(16) . . ?
N6A Ni1A N8A 77.50(15) . . ?
N7A Ni1A N2A 94.15(15) . . ?
N7A Ni1A N4A 92.03(15) . . ?
N7A Ni1A N8A 154.73(15) . . ?
N8A Ni1A N2A 95.18(15) . . ?
N8A Ni1A N4A 89.42(15) . . ?
C1A N1A Ni1A 119.8(3) . . ?
C1A N1A C5A 120.6(4) . . ?
C5A N1A Ni1A 119.6(3) . . ?
C6A N2A Ni1A 112.4(3) . . ?
C6A N2A C13A 106.5(4) . . ?
C13A N2A Ni1A 141.0(3) . . ?
C6A N3A C7A 128.0(4) . . ?
C6A N3A C8A 106.8(4) . . ?
C8A N3A C7A 125.2(4) . . ?
C14A N4A Ni1A 113.7(3) . . ?
C14A N4A C21A 106.0(4) . . ?
C21A N4A Ni1A 140.2(3) . . ?
C14A N5A C15A 129.2(4) . . ?
C14A N5A C16A 105.9(4) . . ?
C16A N5A C15A 124.9(4) . . ?
C22A N6A Ni1A 119.1(3) . . ?
C26A N6A Ni1A 119.3(3) . . ?
C26A N6A C22A 121.6(4) . . ?
C35A N7A Ni1A 113.5(3) . . ?
C35A N7A C42A 106.8(4) . . ?
C42A N7A Ni1A 139.8(3) . . ?
C27A N8A Ni1A 113.8(3) . . ?
C27A N8A C34A 106.3(4) . . ?
C34A N8A Ni1A 139.9(3) . . ?
C27A N9A C28A 128.6(4) . . ?
C27A N9A C29A 106.4(4) . . ?
C29A N9A C28A 124.9(4) . . ?
C35A N10A C36A 128.9(5) . . ?
C35A N10A C37A 107.1(4) . . ?
C37A N10A C36A 124.0(4) . . ?
N1A C1A C2A 121.6(4) . . ?
N1A C1A C14A 110.1(4) . . ?
C2A C1A C14A 128.3(4) . . ?
C1A C2A H2A 121.0 . . ?
C1A C2A C3A 118.0(5) . . ?
C3A C2A H2A 121.0 . . ?
C2A C3A H3A 119.7 . . ?
C4A C3A C2A 120.7(5) . . ?
C4A C3A H3A 119.7 . . ?
C3A C4A H4A 120.6 . . ?
C3A C4A C5A 118.8(5) . . ?
C5A C4A H4A 120.6 . . ?
N1A C5A C4A 120.4(4) . . ?
N1A C5A C6A 110.4(4) . . ?
C4A C5A C6A 129.2(4) . . ?
N2A C6A N3A 111.7(4) . . ?
N2A C6A C5A 120.0(4) . . ?
N3A C6A C5A 128.3(4) . . ?
N3A C7A H7AA 109.5 . . ?
N3A C7A H7AB 109.5 . . ?
N3A C7A H7AC 109.5 . . ?
H7AA C7A H7AB 109.5 . . ?
H7AA C7A H7AC 109.5 . . ?
H7AB C7A H7AC 109.5 . . ?
N3A C8A C9A 131.5(5) . . ?
N3A C8A C13A 106.5(4) . . ?
C9A C8A C13A 122.0(5) . . ?
C8A C9A H9A 121.5 . . ?
C10A C9A C8A 117.0(5) . . ?
C10A C9A H9A 121.5 . . ?
C9A C10A H10A 119.0 . . ?
C9A C10A C11A 122.0(5) . . ?
C11A C10A H10A 119.0 . . ?
C10A C11A H11A 119.5 . . ?
C12A C11A C10A 121.1(5) . . ?
C12A C11A H11A 119.5 . . ?
C11A C12A H12A 120.8 . . ?
C11A C12A C13A 118.3(5) . . ?
C13A C12A H12A 120.8 . . ?
N2A C13A C8A 108.5(4) . . ?
N2A C13A C12A 131.9(4) . . ?
C12A C13A C8A 119.6(4) . . ?
N4A C14A N5A 112.7(4) . . ?
N4A C14A C1A 118.8(4) . . ?
N5A C14A C1A 128.4(4) . . ?
N5A C15A H15A 109.5 . . ?
N5A C15A H15B 109.5 . . ?
N5A C15A H15C 109.5 . . ?
H15A C15A H15B 109.5 . . ?
H15A C15A H15C 109.5 . . ?
H15B C15A H15C 109.5 . . ?
N5A C16A C17A 131.3(5) . . ?
N5A C16A C21A 107.3(4) . . ?
C21A C16A C17A 121.3(5) . . ?
C16A C17A H17A 121.9 . . ?
C18A C17A C16A 116.1(5) . . ?
C18A C17A H17A 121.9 . . ?
C17A C18A H18A 118.4 . . ?
C17A C18A C19A 123.2(5) . . ?
C19A C18A H18A 118.4 . . ?
C18A C19A H19A 119.3 . . ?
C20A C19A C18A 121.5(5) . . ?
C20A C19A H19A 119.3 . . ?
C19A C20A H20A 121.9 . . ?
C19A C20A C21A 116.3(5) . . ?
C21A C20A H20A 121.9 . . ?
N4A C21A C16A 108.0(4) . . ?
C20A C21A N4A 130.4(5) . . ?
C20A C21A C16A 121.6(5) . . ?
N6A C22A C23A 120.5(5) . . ?
N6A C22A C35A 110.3(4) . . ?
C23A C22A C35A 129.2(5) . . ?
C22A C23A H23A 120.7 . . ?
C22A C23A C24A 118.6(6) . . ?
C24A C23A H23A 120.7 . . ?
C23A C24A H24A 119.6 . . ?
C23A C24A C25A 120.8(6) . . ?
C25A C24A H24A 119.6 . . ?
C24A C25A H25A 121.3 . . ?
C26A C25A C24A 117.4(6) . . ?
C26A C25A H25A 121.3 . . ?
N6A C26A C25A 121.2(5) . . ?
N6A C26A C27A 110.3(4) . . ?
C25A C26A C27A 128.4(5) . . ?
N8A C27A N9A 112.4(4) . . ?
N8A C27A C26A 118.6(4) . . ?
N9A C27A C26A 128.7(4) . . ?
N9A C28A H28A 109.5 . . ?
N9A C28A H28B 109.5 . . ?
N9A C28A H28C 109.5 . . ?
H28A C28A H28B 109.5 . . ?
H28A C28A H28C 109.5 . . ?
H28B C28A H28C 109.5 . . ?
N9A C29A C34A 106.4(4) . . ?
C30A C29A N9A 131.5(4) . . ?
C30A C29A C34A 122.1(4) . . ?
C29A C30A H30A 121.9 . . ?
C31A C30A C29A 116.1(4) . . ?
C31A C30A H30A 121.9 . . ?
C30A C31A H31A 118.9 . . ?
C30A C31A C32A 122.2(5) . . ?
C32A C31A H31A 118.9 . . ?
C31A C32A H32A 119.3 . . ?
C33A C32A C31A 121.4(5) . . ?
C33A C32A H32A 119.3 . . ?
C32A C33A H33A 121.4 . . ?
C32A C33A C34A 117.2(5) . . ?
C34A C33A H33A 121.4 . . ?
N8A C34A C29A 108.6(4) . . ?
N8A C34A C33A 130.5(4) . . ?
C33A C34A C29A 120.9(4) . . ?
N7A C35A N10A 111.7(4) . . ?
N7A C35A C22A 119.2(4) . . ?
N10A C35A C22A 129.2(4) . . ?
N10A C36A H36A 109.5 . . ?
N10A C36A H36B 109.5 . . ?
N10A C36A H36C 109.5 . . ?
H36A C36A H36B 109.5 . . ?
H36A C36A H36C 109.5 . . ?
H36B C36A H36C 109.5 . . ?
N10A C37A C42A 106.0(4) . . ?
C38A C37A N10A 131.9(5) . . ?
C38A C37A C42A 122.0(5) . . ?
C37A C38A H38A 121.7 . . ?
C39A C38A C37A 116.6(5) . . ?
C39A C38A H38A 121.7 . . ?
C38A C39A H39A 119.0 . . ?
C38A C39A C40A 121.9(5) . . ?
C40A C39A H39A 119.0 . . ?
C39A C40A H40A 119.4 . . ?
C41A C40A C39A 121.2(6) . . ?
C41A C40A H40A 119.4 . . ?
C40A C41A H41A 121.1 . . ?
C40A C41A C42A 117.7(5) . . ?
C42A C41A H41A 121.1 . . ?
N7A C42A C37A 108.4(4) . . ?
N7A C42A C41A 130.9(5) . . ?
C41A C42A C37A 120.5(5) . . ?
N1B Ni1B N2B 78.28(15) . . ?
N1B Ni1B N4B 77.73(15) . . ?
N1B Ni1B N7B 99.95(15) . . ?
N1B Ni1B N8B 104.84(15) . . ?
N4B Ni1B N2B 155.74(15) . . ?
N6B Ni1B N1B 174.90(16) . . ?
N6B Ni1B N2B 97.21(15) . . ?
N6B Ni1B N4B 106.91(15) . . ?
N6B Ni1B N7B 77.89(15) . . ?
N6B Ni1B N8B 77.56(15) . . ?
N7B Ni1B N2B 94.31(15) . . ?
N7B Ni1B N4B 93.30(15) . . ?
N7B Ni1B N8B 155.14(15) . . ?
N8B Ni1B N2B 92.58(14) . . ?
N8B Ni1B N4B 90.10(15) . . ?
C1B N1B Ni1B 119.6(3) . . ?
C1B N1B C5B 121.6(4) . . ?
C5B N1B Ni1B 118.7(3) . . ?
C6B N2B Ni1B 111.7(3) . . ?
C6B N2B C13B 106.1(4) . . ?
C13B N2B Ni1B 142.1(3) . . ?
C6B N3B C7B 128.0(4) . . ?
C6B N3B C8B 106.7(4) . . ?
C8B N3B C7B 125.2(4) . . ?
C14B N4B Ni1B 112.6(3) . . ?
C14B N4B C21B 106.6(4) . . ?
C21B N4B Ni1B 140.8(3) . . ?
C14B N5B C15B 128.3(4) . . ?
C14B N5B C16B 106.3(4) . . ?
C16B N5B C15B 125.4(4) . . ?
C22B N6B Ni1B 119.4(3) . . ?
C22B N6B C26B 121.5(4) . . ?
C26B N6B Ni1B 119.1(3) . . ?
C35B N7B Ni1B 113.0(3) . . ?
C35B N7B C42B 106.3(4) . . ?
C42B N7B Ni1B 140.7(3) . . ?
C27B N8B Ni1B 112.7(3) . . ?
C27B N8B C34B 106.2(4) . . ?
C34B N8B Ni1B 140.7(3) . . ?
C35B N9B C36B 128.6(4) . . ?
C35B N9B C37B 106.7(4) . . ?
C37B N9B C36B 124.7(4) . . ?
C27B N10B C28B 129.1(4) . . ?
C27B N10B C29B 106.2(4) . . ?
C29B N10B C28B 124.6(4) . . ?
N1B C1B C2B 120.5(4) . . ?
N1B C1B C14B 111.1(4) . . ?
C2B C1B C14B 128.3(4) . . ?
C1B C2B H2B 121.0 . . ?
C3B C2B C1B 118.0(4) . . ?
C3B C2B H2B 121.0 . . ?
C2B C3B H3B 119.2 . . ?
C4B C3B C2B 121.7(5) . . ?
C4B C3B H3B 119.2 . . ?
C3B C4B H4B 121.2 . . ?
C3B C4B C5B 117.7(5) . . ?
C5B C4B H4B 121.2 . . ?
N1B C5B C4B 120.5(4) . . ?
N1B C5B C6B 111.0(4) . . ?
C4B C5B C6B 128.4(4) . . ?
N2B C6B N3B 111.7(4) . . ?
N2B C6B C5B 120.0(4) . . ?
N3B C6B C5B 128.1(4) . . ?
N3B C7B H7BA 109.5 . . ?
N3B C7B H7BB 109.5 . . ?
N3B C7B H7BC 109.5 . . ?
H7BA C7B H7BB 109.5 . . ?
H7BA C7B H7BC 109.5 . . ?
H7BB C7B H7BC 109.5 . . ?
N3B C8B C9B 131.0(4) . . ?
N3B C8B C13B 106.5(4) . . ?
C13B C8B C9B 122.5(4) . . ?
C8B C9B H9B 121.7 . . ?
C10B C9B C8B 116.6(5) . . ?
C10B C9B H9B 121.7 . . ?
C9B C10B H10B 119.4 . . ?
C9B C10B C11B 121.2(5) . . ?
C11B C10B H10B 119.4 . . ?
C10B C11B H11B 118.7 . . ?
C12B C11B C10B 122.5(5) . . ?
C12B C11B H11B 118.7 . . ?
C11B C12B H12B 121.5 . . ?
C11B C12B C13B 117.1(5) . . ?
C13B C12B H12B 121.5 . . ?
N2B C13B C8B 108.9(4) . . ?
N2B C13B C12B 131.0(4) . . ?
C8B C13B C12B 120.1(4) . . ?
N4B C14B N5B 111.7(4) . . ?
N4B C14B C1B 118.9(4) . . ?
N5B C14B C1B 129.4(4) . . ?
N5B C15B H15D 109.5 . . ?
N5B C15B H15E 109.5 . . ?
N5B C15B H15F 109.5 . . ?
H15D C15B H15E 109.5 . . ?
H15D C15B H15F 109.5 . . ?
H15E C15B H15F 109.5 . . ?
N5B C16B C17B 130.4(5) . . ?
N5B C16B C21B 106.7(4) . . ?
C21B C16B C17B 122.9(5) . . ?
C16B C17B H17B 122.5 . . ?
C18B C17B C16B 114.9(5) . . ?
C18B C17B H17B 122.5 . . ?
C17B C18B H18B 118.5 . . ?
C19B C18B C17B 123.0(5) . . ?
C19B C18B H18B 118.5 . . ?
C18B C19B H19B 119.3 . . ?
C20B C19B C18B 121.5(5) . . ?
C20B C19B H19B 119.3 . . ?
C19B C20B H20B 121.5 . . ?
C19B C20B C21B 117.0(5) . . ?
C21B C20B H20B 121.5 . . ?
N4B C21B C16B 108.7(4) . . ?
N4B C21B C20B 130.6(5) . . ?
C16B C21B C20B 120.7(5) . . ?
N6B C22B C23B 120.4(4) . . ?
N6B C22B C35B 110.7(4) . . ?
C23B C22B C35B 129.0(4) . . ?
C22B C23B H23B 120.7 . . ?
C24B C23B C22B 118.6(5) . . ?
C24B C23B H23B 120.7 . . ?
C23B C24B H24B 119.3 . . ?
C23B C24B C25B 121.4(5) . . ?
C25B C24B H24B 119.3 . . ?
C24B C25B H25B 121.4 . . ?
C26B C25B C24B 117.3(5) . . ?
C26B C25B H25B 121.4 . . ?
N6B C26B C25B 120.8(4) . . ?
N6B C26B C27B 110.5(4) . . ?
C25B C26B C27B 128.6(4) . . ?
N8B C27B N10B 112.4(4) . . ?
N8B C27B C26B 118.5(4) . . ?
N10B C27B C26B 128.8(4) . . ?
N10B C28B H28D 109.5 . . ?
N10B C28B H28E 109.5 . . ?
N10B C28B H28F 109.5 . . ?
H28D C28B H28E 109.5 . . ?
H28D C28B H28F 109.5 . . ?
H28E C28B H28F 109.5 . . ?
N10B C29B C30B 131.4(5) . . ?
N10B C29B C34B 106.6(4) . . ?
C34B C29B C30B 122.0(5) . . ?
C29B C30B H30B 122.2 . . ?
C31B C30B C29B 115.6(5) . . ?
C31B C30B H30B 122.2 . . ?
C30B C31B H31B 118.3 . . ?
C30B C31B C32B 123.3(5) . . ?
C32B C31B H31B 118.3 . . ?
C31B C32B H32B 119.2 . . ?
C33B C32B C31B 121.6(5) . . ?
C33B C32B H32B 119.2 . . ?
C32B C33B H33B 122.0 . . ?
C32B C33B C34B 116.0(5) . . ?
C34B C33B H33B 122.0 . . ?
N8B C34B C29B 108.6(4) . . ?
N8B C34B C33B 129.8(4) . . ?
C29B C34B C33B 121.5(4) . . ?
N7B C35B N9B 111.8(4) . . ?
N7B C35B C22B 119.0(4) . . ?
N9B C35B C22B 129.2(4) . . ?
N9B C36B H36D 109.5 . . ?
N9B C36B H36E 109.5 . . ?
N9B C36B H36F 109.5 . . ?
H36D C36B H36E 109.5 . . ?
H36D C36B H36F 109.5 . . ?
H36E C36B H36F 109.5 . . ?
N9B C37B C38B 131.4(4) . . ?
N9B C37B C42B 106.6(4) . . ?
C38B C37B C42B 122.1(5) . . ?
C37B C38B H38B 121.7 . . ?
C39B C38B C37B 116.5(5) . . ?
C39B C38B H38B 121.7 . . ?
C38B C39B H39B 118.9 . . ?
C38B C39B C40B 122.2(5) . . ?
C40B C39B H39B 118.9 . . ?
C39B C40B H40B 119.3 . . ?
C41B C40B C39B 121.4(5) . . ?
C41B C40B H40B 119.3 . . ?
C40B C41B H41B 121.3 . . ?
C40B C41B C42B 117.4(5) . . ?
C42B C41B H41B 121.3 . . ?
N7B C42B C37B 108.6(4) . . ?
N7B C42B C41B 131.0(4) . . ?
C37B C42B C41B 120.4(4) . . ?
N1C Ni1C N2C 78.11(15) . . ?
N1C Ni1C N4C 77.63(15) . . ?
N1C Ni1C N7C 98.58(15) . . ?
N1C Ni1C N8C 105.95(15) . . ?
N2C Ni1C N7C 92.68(14) . . ?
N2C Ni1C N8C 94.64(15) . . ?
N4C Ni1C N2C 155.29(15) . . ?
N4C Ni1C N7C 95.49(14) . . ?
N4C Ni1C N8C 87.54(15) . . ?
N6C Ni1C N1C 176.16(15) . . ?
N6C Ni1C N2C 101.57(15) . . ?
N6C Ni1C N4C 102.95(15) . . ?
N6C Ni1C N7C 77.60(15) . . ?
N6C Ni1C N8C 77.89(15) . . ?
N8C Ni1C N7C 155.36(15) . . ?
C1C N1C Ni1C 119.3(3) . . ?
C1C N1C C5C 121.4(4) . . ?
C5C N1C Ni1C 119.1(3) . . ?
C6C N2C Ni1C 112.2(3) . . ?
C6C N2C C13C 106.1(4) . . ?
C13C N2C Ni1C 141.4(3) . . ?
C6C N3C C7C 128.7(4) . . ?
C6C N3C C8C 106.5(4) . . ?
C8C N3C C7C 124.7(4) . . ?
C14C N4C Ni1C 113.1(3) . . ?
C14C N4C C21C 106.3(4) . . ?
C21C N4C Ni1C 140.6(3) . . ?
C14C N5C C15C 128.6(4) . . ?
C14C N5C C16C 106.4(4) . . ?
C16C N5C C15C 124.8(4) . . ?
C22C N6C Ni1C 119.6(3) . . ?
C26C N6C Ni1C 119.6(3) . . ?
C26C N6C C22C 120.7(4) . . ?
C35C N7C Ni1C 112.7(3) . . ?
C35C N7C C42C 106.2(4) . . ?
C42C N7C Ni1C 141.0(3) . . ?
C27C N8C Ni1C 111.7(3) . . ?
C27C N8C C34C 105.7(4) . . ?
C34C N8C Ni1C 139.5(3) . . ?
C35C N9C C36C 128.5(4) . . ?
C35C N9C C37C 106.8(4) . . ?
C37C N9C C36C 124.6(4) . . ?
C27C N10C C28C 128.0(4) . . ?
C27C N10C C29C 106.5(4) . . ?
C29C N10C C28C 125.5(4) . . ?
N1C C1C C2C 121.0(4) . . ?
N1C C1C C14C 110.7(4) . . ?
C2C C1C C14C 128.1(4) . . ?
C1C C2C H2C 121.3 . . ?
C3C C2C C1C 117.4(4) . . ?
C3C C2C H2C 121.3 . . ?
C2C C3C H3C 119.3 . . ?
C4C C3C C2C 121.3(5) . . ?
C4C C3C H3C 119.3 . . ?
C3C C4C H4C 121.1 . . ?
C3C C4C C5C 117.9(5) . . ?
C5C C4C H4C 121.1 . . ?
N1C C5C C4C 120.9(4) . . ?
N1C C5C C6C 110.2(4) . . ?
C4C C5C C6C 128.8(4) . . ?
N2C C6C N3C 112.1(4) . . ?
N2C C6C C5C 119.8(4) . . ?
N3C C6C C5C 128.0(4) . . ?
N3C C7C H7CA 109.5 . . ?
N3C C7C H7CB 109.5 . . ?
N3C C7C H7CC 109.5 . . ?
H7CA C7C H7CB 109.5 . . ?
H7CA C7C H7CC 109.5 . . ?
H7CB C7C H7CC 109.5 . . ?
N3C C8C C9C 131.8(5) . . ?
N3C C8C C13C 106.3(4) . . ?
C13C C8C C9C 121.9(5) . . ?
C8C C9C H9C 121.8 . . ?
C10C C9C C8C 116.5(5) . . ?
C10C C9C H9C 121.8 . . ?
C9C C10C H10C 119.0 . . ?
C9C C10C C11C 121.9(5) . . ?
C11C C10C H10C 119.0 . . ?
C10C C11C H11C 119.1 . . ?
C12C C11C C10C 121.8(5) . . ?
C12C C11C H11C 119.1 . . ?
C11C C12C H12C 121.4 . . ?
C11C C12C C13C 117.2(5) . . ?
C13C C12C H12C 121.4 . . ?
N2C C13C C8C 108.9(4) . . ?
N2C C13C C12C 130.4(4) . . ?
C12C C13C C8C 120.7(4) . . ?
N4C C14C N5C 112.3(4) . . ?
N4C C14C C1C 118.6(4) . . ?
N5C C14C C1C 128.5(4) . . ?
N5C C15C H15G 109.5 . . ?
N5C C15C H15H 109.5 . . ?
N5C C15C H15I 109.5 . . ?
H15G C15C H15H 109.5 . . ?
H15G C15C H15I 109.5 . . ?
H15H C15C H15I 109.5 . . ?
N5C C16C C21C 106.0(4) . . ?
C17C C16C N5C 132.0(4) . . ?
C17C C16C C21C 121.9(4) . . ?
C16C C17C H17C 121.8 . . ?
C18C C17C C16C 116.4(4) . . ?
C18C C17C H17C 121.8 . . ?
C17C C18C H18C 118.6 . . ?
C17C C18C C19C 122.9(5) . . ?
C19C C18C H18C 118.6 . . ?
C18C C19C H19C 119.8 . . ?
C20C C19C C18C 120.4(5) . . ?
C20C C19C H19C 119.8 . . ?
C19C C20C H20C 121.1 . . ?
C19C C20C C21C 117.7(4) . . ?
C21C C20C H20C 121.1 . . ?
N4C C21C C16C 108.9(4) . . ?
N4C C21C C20C 130.5(4) . . ?
C20C C21C C16C 120.6(4) . . ?
N6C C22C C23C 120.8(4) . . ?
N6C C22C C35C 109.5(4) . . ?
C23C C22C C35C 129.6(4) . . ?
C22C C23C H23C 121.0 . . ?
C22C C23C C24C 118.1(5) . . ?
C24C C23C H23C 121.0 . . ?
C23C C24C H24C 119.5 . . ?
C25C C24C C23C 121.1(5) . . ?
C25C C24C H24C 119.5 . . ?
C24C C25C H25C 120.8 . . ?
C24C C25C C26C 118.4(5) . . ?
C26C C25C H25C 120.8 . . ?
N6C C26C C25C 120.9(4) . . ?
N6C C26C C27C 110.1(4) . . ?
C25C C26C C27C 129.0(4) . . ?
N8C C27C N10C 112.5(4) . . ?
N8C C27C C26C 118.9(4) . . ?
N10C C27C C26C 128.5(4) . . ?
N10C C28C H28G 109.5 . . ?
N10C C28C H28H 109.5 . . ?
N10C C28C H28I 109.5 . . ?
H28G C28C H28H 109.5 . . ?
H28G C28C H28I 109.5 . . ?
H28H C28C H28I 109.5 . . ?
N10C C29C C30C 131.4(5) . . ?
N10C C29C C34C 106.4(4) . . ?
C30C C29C C34C 122.1(5) . . ?
C29C C30C H30C 121.9 . . ?
C31C C30C C29C 116.3(5) . . ?
C31C C30C H30C 121.9 . . ?
C30C C31C H31C 118.9 . . ?
C30C C31C C32C 122.2(5) . . ?
C32C C31C H31C 118.9 . . ?
C31C C32C H32C 119.0 . . ?
C33C C32C C31C 121.9(5) . . ?
C33C C32C H32C 119.0 . . ?
C32C C33C H33C 121.5 . . ?
C32C C33C C34C 117.0(5) . . ?
C34C C33C H33C 121.5 . . ?
N8C C34C C29C 108.9(4) . . ?
N8C C34C C33C 130.6(5) . . ?
C29C C34C C33C 120.5(4) . . ?
N7C C35C N9C 112.3(4) . . ?
N7C C35C C22C 119.6(4) . . ?
N9C C35C C22C 127.8(4) . . ?
N9C C36C H36G 109.5 . . ?
N9C C36C H36H 109.5 . . ?
N9C C36C H36I 109.5 . . ?
H36G C36C H36H 109.5 . . ?
H36G C36C H36I 109.5 . . ?
H36H C36C H36I 109.5 . . ?
N9C C37C C38C 132.2(5) . . ?
N9C C37C C42C 106.1(4) . . ?
C38C C37C C42C 121.7(5) . . ?
C37C C38C H38C 121.3 . . ?
C39C C38C C37C 117.4(5) . . ?
C39C C38C H38C 121.3 . . ?
C38C C39C H39C 119.4 . . ?
C38C C39C C40C 121.3(5) . . ?
C40C C39C H39C 119.4 . . ?
C39C C40C H40C 119.2 . . ?
C41C C40C C39C 121.6(5) . . ?
C41C C40C H40C 119.2 . . ?
C40C C41C H41C 121.0 . . ?
C40C C41C C42C 118.0(5) . . ?
C42C C41C H41C 121.0 . . ?
N7C C42C C37C 108.6(4) . . ?
N7C C42C C41C 131.3(4) . . ?
C41C C42C C37C 120.1(4) . . ?
N1D Ni1D N2D 77.63(16) . . ?
N1D Ni1D N4D 77.93(15) . . ?
N1D Ni1D N7D 101.47(15) . . ?
N1D Ni1D N8D 102.93(15) . . ?
N4D Ni1D N2D 155.19(15) . . ?
N4D Ni1D N7D 92.79(15) . . ?
N6D Ni1D N1D 178.07(16) . . ?
N6D Ni1D N2D 100.63(15) . . ?
N6D Ni1D N4D 103.87(15) . . ?
N6D Ni1D N7D 77.82(15) . . ?
N6D Ni1D N8D 77.90(15) . . ?
N7D Ni1D N2D 96.15(15) . . ?
N8D Ni1D N2D 92.05(15) . . ?
N8D Ni1D N4D 89.28(15) . . ?
N8D Ni1D N7D 155.41(15) . . ?
C1D N1D Ni1D 119.2(3) . . ?
C1D N1D C5D 121.2(4) . . ?
C5D N1D Ni1D 119.6(3) . . ?
C6D N2D Ni1D 112.9(3) . . ?
C6D N2D C13D 105.6(4) . . ?
C13D N2D Ni1D 141.4(3) . . ?
C6D N3D C7D 128.2(4) . . ?
C6D N3D C8D 106.8(4) . . ?
C8D N3D C7D 125.0(4) . . ?
C14D N4D Ni1D 113.6(3) . . ?
C14D N4D C21D 105.6(4) . . ?
C21D N4D Ni1D 140.1(3) . . ?
C14D N5D C15D 128.8(5) . . ?
C14D N5D C16D 106.0(4) . . ?
C16D N5D C15D 125.0(4) . . ?
C22D N6D Ni1D 120.1(3) . . ?
C26D N6D Ni1D 118.9(3) . . ?
C26D N6D C22D 120.9(4) . . ?
C35D N7D Ni1D 113.0(3) . . ?
C35D N7D C42D 106.6(4) . . ?
C42D N7D Ni1D 140.4(3) . . ?
C27D N8D Ni1D 113.8(3) . . ?
C27D N8D C34D 106.5(4) . . ?
C34D N8D Ni1D 139.7(3) . . ?
C35D N9D C36D 128.7(4) . . ?
C35D N9D C37D 106.5(4) . . ?
C37D N9D C36D 124.7(4) . . ?
C27D N10D C28D 128.0(4) . . ?
C27D N10D C29D 107.1(4) . . ?
C29D N10D C28D 124.8(4) . . ?
N1D C1D C2D 120.3(5) . . ?
N1D C1D C14D 110.6(4) . . ?
C2D C1D C14D 129.1(5) . . ?
C1D C2D H2D 120.9 . . ?
C3D C2D C1D 118.2(5) . . ?
C3D C2D H2D 120.9 . . ?
C2D C3D H3D 119.2 . . ?
C2D C3D C4D 121.6(5) . . ?
C4D C3D H3D 119.2 . . ?
C3D C4D H4D 121.1 . . ?
C3D C4D C5D 117.8(5) . . ?
C5D C4D H4D 121.1 . . ?
N1D C5D C4D 120.8(5) . . ?
N1D C5D C6D 110.6(4) . . ?
C4D C5D C6D 128.6(5) . . ?
N2D C6D N3D 112.2(4) . . ?
N2D C6D C5D 118.9(4) . . ?
N3D C6D C5D 128.6(4) . . ?
N3D C7D H7DA 109.5 . . ?
N3D C7D H7DB 109.5 . . ?
N3D C7D H7DC 109.5 . . ?
H7DA C7D H7DB 109.5 . . ?
H7DA C7D H7DC 109.5 . . ?
H7DB C7D H7DC 109.5 . . ?
N3D C8D C9D 131.9(5) . . ?
N3D C8D C13D 106.9(4) . . ?
C13D C8D C9D 121.2(5) . . ?
C8D C9D H9D 121.3 . . ?
C10D C9D C8D 117.5(5) . . ?
C10D C9D H9D 121.3 . . ?
C9D C10D H10D 119.6 . . ?
C9D C10D C11D 120.8(5) . . ?
C11D C10D H10D 119.6 . . ?
C10D C11D H11D 119.1 . . ?
C12D C11D C10D 121.8(5) . . ?
C12D C11D H11D 119.1 . . ?
C11D C12D H12D 121.0 . . ?
C11D C12D C13D 118.0(5) . . ?
C13D C12D H12D 121.0 . . ?
N2D C13D C8D 108.4(4) . . ?
N2D C13D C12D 130.9(5) . . ?
C12D C13D C8D 120.7(4) . . ?
N4D C14D N5D 112.8(4) . . ?
N4D C14D C1D 118.3(4) . . ?
N5D C14D C1D 128.8(5) . . ?
N5D C15D H15J 109.5 . . ?
N5D C15D H15K 109.5 . . ?
N5D C15D H15L 109.5 . . ?
H15J C15D H15K 109.5 . . ?
H15J C15D H15L 109.5 . . ?
H15K C15D H15L 109.5 . . ?
N5D C16D C17D 131.1(5) . . ?
N5D C16D C21D 106.5(4) . . ?
C21D C16D C17D 122.4(5) . . ?
C16D C17D H17D 121.9 . . ?
C18D C17D C16D 116.2(5) . . ?
C18D C17D H17D 121.9 . . ?
C17D C18D H18D 118.7 . . ?
C17D C18D C19D 122.7(5) . . ?
C19D C18D H18D 118.7 . . ?
C18D C19D H19D 119.5 . . ?
C20D C19D C18D 120.9(5) . . ?
C20D C19D H19D 119.5 . . ?
C19D C20D H20D 121.6 . . ?
C19D C20D C21D 116.9(5) . . ?
C21D C20D H20D 121.6 . . ?
N4D C21D C16D 109.1(4) . . ?
N4D C21D C20D 130.0(5) . . ?
C16D C21D C20D 121.0(5) . . ?
N6D C22D C23D 121.5(5) . . ?
N6D C22D C35D 109.5(4) . . ?
C23D C22D C35D 129.0(4) . . ?
C22D C23D H23D 121.2 . . ?
C22D C23D C24D 117.6(5) . . ?
C24D C23D H23D 121.2 . . ?
C23D C24D H24D 119.0 . . ?
C23D C24D C25D 122.0(5) . . ?
C25D C24D H24D 119.0 . . ?
C24D C25D H25D 121.4 . . ?
C24D C25D C26D 117.2(5) . . ?
C26D C25D H25D 121.4 . . ?
N6D C26D C25D 120.8(4) . . ?
N6D C26D C27D 110.6(4) . . ?
C25D C26D C27D 128.6(4) . . ?
N8D C27D N10D 111.6(4) . . ?
N8D C27D C26D 118.6(4) . . ?
N10D C27D C26D 129.5(4) . . ?
N10D C28D H28J 109.5 . . ?
N10D C28D H28K 109.5 . . ?
N10D C28D H28L 109.5 . . ?
H28J C28D H28K 109.5 . . ?
H28J C28D H28L 109.5 . . ?
H28K C28D H28L 109.5 . . ?
N10D C29D C30D 131.9(5) . . ?
N10D C29D C34D 106.4(4) . . ?
C30D C29D C34D 121.6(5) . . ?
C29D C30D H30D 122.0 . . ?
C31D C30D C29D 115.9(5) . . ?
C31D C30D H30D 122.0 . . ?
C30D C31D H31D 118.4 . . ?
C30D C31D C32D 123.2(5) . . ?
C32D C31D H31D 118.4 . . ?
C31D C32D H32D 119.3 . . ?
C33D C32D C31D 121.3(5) . . ?
C33D C32D H32D 119.3 . . ?
C32D C33D H33D 121.6 . . ?
C32D C33D C34D 116.7(5) . . ?
C34D C33D H33D 121.6 . . ?
N8D C34D C29D 108.3(4) . . ?
N8D C34D C33D 130.4(4) . . ?
C33D C34D C29D 121.2(4) . . ?
N7D C35D N9D 111.7(4) . . ?
N7D C35D C22D 119.6(4) . . ?
N9D C35D C22D 128.7(4) . . ?
N9D C36D H36J 109.5 . . ?
N9D C36D H36K 109.5 . . ?
N9D C36D H36L 109.5 . . ?
H36J C36D H36K 109.5 . . ?
H36J C36D H36L 109.5 . . ?
H36K C36D H36L 109.5 . . ?
N9D C37D C38D 131.8(5) . . ?
N9D C37D C42D 106.6(4) . . ?
C38D C37D C42D 121.7(5) . . ?
C37D C38D H38D 121.4 . . ?
C39D C38D C37D 117.3(5) . . ?
C39D C38D H38D 121.4 . . ?
C38D C39D H39D 119.0 . . ?
C38D C39D C40D 121.9(5) . . ?
C40D C39D H39D 119.0 . . ?
C39D C40D H40D 119.3 . . ?
C41D C40D C39D 121.3(5) . . ?
C41D C40D H40D 119.3 . . ?
C40D C41D H41D 121.2 . . ?
C40D C41D C42D 117.6(5) . . ?
C42D C41D H41D 121.2 . . ?
N7D C42D C37D 108.6(4) . . ?
N7D C42D C41D 131.3(5) . . ?
C41D C42D C37D 120.1(5) . . ?
O1S Cl1S O2S 110.3(3) . . ?
O1S Cl1S O3S 111.4(3) . . ?
O1S Cl1S O4S 109.7(4) . . ?
O2S Cl1S O3S 108.4(3) . . ?
O4S Cl1S O2S 108.7(3) . . ?
O4S Cl1S O3S 108.2(4) . . ?
O13S Cl4S O14S 110.2(3) . . ?
O15S Cl4S O13S 109.8(3) . . ?
O15S Cl4S O14S 108.0(3) . . ?
O15S Cl4S O16S 111.1(3) . . ?
O16S Cl4S O13S 109.8(2) . . ?
O16S Cl4S O14S 107.8(3) . . ?
O9S Cl3S O12S 106.9(3) . . ?
O10S Cl3S O9S 112.3(3) . . ?
O10S Cl3S O11S 112.9(3) . . ?
O10S Cl3S O12S 110.5(3) . . ?
O11S Cl3S O9S 109.0(3) . . ?
O11S Cl3S O12S 104.9(3) . . ?
O25S Cl7S O26S 109.1(2) . . ?
O25S Cl7S O27S 109.4(3) . . ?
O25S Cl7S O28S 110.1(3) . . ?
O27S Cl7S O26S 109.9(2) . . ?
O27S Cl7S O28S 109.2(2) . . ?
O28S Cl7S O26S 109.2(2) . . ?
O21S Cl6S O22S 106.5(4) . . ?
O21S Cl6S O23S 110.3(3) . . ?
O21S Cl6S O24S 110.3(3) . . ?
O23S Cl6S O22S 108.2(3) . . ?
O24S Cl6S O22S 109.9(3) . . ?
O24S Cl6S O23S 111.6(3) . . ?
O29S Cl8S O31T 102.8(6) . . ?
O30S Cl8S O29S 97.8(8) . . ?
O31S Cl8S O29S 123.7(8) . . ?
O31S Cl8S O30S 108.5(9) . . ?
O32S Cl8S O29S 109.4(3) . . ?
O32S Cl8S O30S 98.4(7) . . ?
O32S Cl8S O31S 114.5(7) . . ?
O32S Cl8S O31T 98.5(5) . . ?
O30T Cl8S O29S 114.8(7) . . ?
O30T Cl8S O32S 119.2(6) . . ?
O30T Cl8S O31T 109.5(9) . . ?
O18S Cl5S O17S 102.8(5) . . ?
O18S Cl5S O19T 101.6(9) . . ?
O19S Cl5S O17S 108.7(8) . . ?
O19S Cl5S O18S 113.9(4) . . ?
O19S Cl5S O20S 118.9(9) . . ?
O20S Cl5S O17S 101.3(5) . . ?
O20S Cl5S O18S 109.1(3) . . ?
O20S Cl5S O19T 93.4(9) . . ?
O17T Cl5S O18S 119.4(12) . . ?
O17T Cl5S O20S 120.5(12) . . ?
O17T Cl5S O19T 107.5(11) . . ?
O5S Cl2S O6S 110.2(3) . . ?
O5S Cl2S O7S 101.0(4) . . ?
O5S Cl2S O7T 122.1(7) . . ?
O5S Cl2S O8T 90.1(7) . . ?
O6S Cl2S O7S 101.8(4) . . ?
O6S Cl2S O8T 100.7(6) . . ?
O8S Cl2S O5S 120.1(5) . . ?
O8S Cl2S O6S 110.9(6) . . ?
O8S Cl2S O7S 110.9(8) . . ?
O7T Cl2S O6S 125.7(7) . . ?
O7T Cl2S O8T 93.2(10) . . ?
N4S C7S C8S 178.6(8) . . ?
C7S C8S H8SA 109.5 . . ?
C7S C8S H8SB 109.5 . . ?
C7S C8S H8SC 109.5 . . ?
H8SA C8S H8SB 109.5 . . ?
H8SA C8S H8SC 109.5 . . ?
H8SB C8S H8SC 109.5 . . ?
N2S C3S C4S 178.6(8) . . ?
C3S C4S H4SA 109.5 . . ?
C3S C4S H4SB 109.5 . . ?
C3S C4S H4SC 109.5 . . ?
H4SA C4S H4SB 109.5 . . ?
H4SA C4S H4SC 109.5 . . ?
H4SB C4S H4SC 109.5 . . ?
N1S C1S C2S 179.6(8) . . ?
C1S C2S H2SA 109.5 . . ?
C1S C2S H2SB 109.5 . . ?
C1S C2S H2SC 109.5 . . ?
H2SA C2S H2SB 109.5 . . ?
H2SA C2S H2SC 109.5 . . ?
H2SB C2S H2SC 109.5 . . ?
N6S C9S C10S 179.5(6) . . ?
C9S C10S H10E 109.5 . . ?
C9S C10S H10F 109.5 . . ?
C9S C10S H10G 109.5 . . ?
H10E C10S H10F 109.5 . . ?
H10E C10S H10G 109.5 . . ?
H10F C10S H10G 109.5 . . ?
N3S C5S C6S 178.7(8) . . ?
C5S C6S H6SA 109.5 . . ?
C5S C6S H6SB 109.5 . . ?
C5S C6S H6SC 109.5 . . ?
H6SA C6S H6SB 109.5 . . ?
H6SA C6S H6SC 109.5 . . ?
H6SB C6S H6SC 109.5 . . ?
N7S C11S C12S 178.1(7) . . ?
C11S C12S H12E 109.5 . . ?
C11S C12S H12F 109.5 . . ?
C11S C12S H12G 109.5 . . ?
H12E C12S H12F 109.5 . . ?
H12E C12S H12G 109.5 . . ?
H12F C12S H12G 109.5 . . ?

loop_
_geom_bond_atom_site_label_1
_geom_bond_atom_site_label_2
_geom_bond_distance
_geom_bond_site_symmetry_2
_geom_bond_publ_flag
Ni1A N1A 2.033(4) . ?
Ni1A N2A 2.121(4) . ?
Ni1A N4A 2.085(4) . ?
Ni1A N6A 2.038(4) . ?
Ni1A N7A 2.076(4) . ?
Ni1A N8A 2.080(4) . ?
N1A C1A 1.342(6) . ?
N1A C5A 1.358(6) . ?
N2A C6A 1.326(6) . ?
N2A C13A 1.386(6) . ?
N3A C6A 1.374(6) . ?
N3A C7A 1.462(6) . ?
N3A C8A 1.379(6) . ?
N4A C14A 1.325(6) . ?
N4A C21A 1.395(6) . ?
N5A C14A 1.363(6) . ?
N5A C15A 1.453(7) . ?
N5A C16A 1.384(6) . ?
N6A C22A 1.344(6) . ?
N6A C26A 1.338(6) . ?
N7A C35A 1.325(6) . ?
N7A C42A 1.384(6) . ?
N8A C27A 1.322(6) . ?
N8A C34A 1.385(6) . ?
N9A C27A 1.364(6) . ?
N9A C28A 1.460(6) . ?
N9A C29A 1.386(6) . ?
N10A C35A 1.361(6) . ?
N10A C36A 1.474(7) . ?
N10A C37A 1.386(7) . ?
C1A C2A 1.377(7) . ?
C1A C14A 1.476(7) . ?
C2A H2A 0.9500 . ?
C2A C3A 1.393(7) . ?
C3A H3A 0.9500 . ?
C3A C4A 1.377(7) . ?
C4A H4A 0.9500 . ?
C4A C5A 1.385(7) . ?
C5A C6A 1.461(7) . ?
C7A H7AA 0.9800 . ?
C7A H7AB 0.9800 . ?
C7A H7AC 0.9800 . ?
C8A C9A 1.398(7) . ?
C8A C13A 1.402(7) . ?
C9A H9A 0.9500 . ?
C9A C10A 1.355(8) . ?
C10A H10A 0.9500 . ?
C10A C11A 1.404(8) . ?
C11A H11A 0.9500 . ?
C11A C12A 1.370(7) . ?
C12A H12A 0.9500 . ?
C12A C13A 1.390(7) . ?
C15A H15A 0.9800 . ?
C15A H15B 0.9800 . ?
C15A H15C 0.9800 . ?
C16A C17A 1.404(7) . ?
C16A C21A 1.394(7) . ?
C17A H17A 0.9500 . ?
C17A C18A 1.353(8) . ?
C18A H18A 0.9500 . ?
C18A C19A 1.390(8) . ?
C19A H19A 0.9500 . ?
C19A C20A 1.384(8) . ?
C20A H20A 0.9500 . ?
C20A C21A 1.391(7) . ?
C22A C23A 1.367(8) . ?
C22A C35A 1.473(7) . ?
C23A H23A 0.9500 . ?
C23A C24A 1.383(9) . ?
C24A H24A 0.9500 . ?
C24A C25A 1.399(9) . ?
C25A H25A 0.9500 . ?
C25A C26A 1.375(8) . ?
C26A C27A 1.478(7) . ?
C28A H28A 0.9800 . ?
C28A H28B 0.9800 . ?
C28A H28C 0.9800 . ?
C29A C30A 1.387(7) . ?
C29A C34A 1.400(6) . ?
C30A H30A 0.9500 . ?
C30A C31A 1.384(7) . ?
C31A H31A 0.9500 . ?
C31A C32A 1.392(7) . ?
C32A H32A 0.9500 . ?
C32A C33A 1.381(7) . ?
C33A H33A 0.9500 . ?
C33A C34A 1.387(7) . ?
C36A H36A 0.9800 . ?
C36A H36B 0.9800 . ?
C36A H36C 0.9800 . ?
C37A C38A 1.385(8) . ?
C37A C42A 1.403(7) . ?
C38A H38A 0.9500 . ?
C38A C39A 1.376(9) . ?
C39A H39A 0.9500 . ?
C39A C40A 1.404(8) . ?
C40A H40A 0.9500 . ?
C40A C41A 1.371(7) . ?
C41A H41A 0.9500 . ?
C41A C42A 1.389(7) . ?
Ni1B N1B 2.027(4) . ?
Ni1B N2B 2.114(4) . ?
Ni1B N4B 2.106(4) . ?
Ni1B N6B 2.025(4) . ?
Ni1B N7B 2.082(4) . ?
Ni1B N8B 2.094(4) . ?
N1B C1B 1.338(6) . ?
N1B C5B 1.353(6) . ?
N2B C6B 1.326(6) . ?
N2B C13B 1.382(6) . ?
N3B C6B 1.369(6) . ?
N3B C7B 1.468(6) . ?
N3B C8B 1.374(6) . ?
N4B C14B 1.336(6) . ?
N4B C21B 1.376(6) . ?
N5B C14B 1.368(6) . ?
N5B C15B 1.464(6) . ?
N5B C16B 1.389(6) . ?
N6B C22B 1.338(6) . ?
N6B C26B 1.352(6) . ?
N7B C35B 1.332(6) . ?
N7B C42B 1.384(6) . ?
N8B C27B 1.326(6) . ?
N8B C34B 1.382(6) . ?
N9B C35B 1.365(6) . ?
N9B C36B 1.463(6) . ?
N9B C37B 1.381(6) . ?
N10B C27B 1.363(6) . ?
N10B C28B 1.460(6) . ?
N10B C29B 1.387(6) . ?
C1B C2B 1.391(6) . ?
C1B C14B 1.463(7) . ?
C2B H2B 0.9500 . ?
C2B C3B 1.382(7) . ?
C3B H3B 0.9500 . ?
C3B C4B 1.380(7) . ?
C4B H4B 0.9500 . ?
C4B C5B 1.391(6) . ?
C5B C6B 1.463(7) . ?
C7B H7BA 0.9800 . ?
C7B H7BB 0.9800 . ?
C7B H7BC 0.9800 . ?
C8B C9B 1.404(7) . ?
C8B C13B 1.393(7) . ?
C9B H9B 0.9500 . ?
C9B C10B 1.379(7) . ?
C10B H10B 0.9500 . ?
C10B C11B 1.405(7) . ?
C11B H11B 0.9500 . ?
C11B C12B 1.373(7) . ?
C12B H12B 0.9500 . ?
C12B C13B 1.413(7) . ?
C15B H15D 0.9800 . ?
C15B H15E 0.9800 . ?
C15B H15F 0.9800 . ?
C16B C17B 1.397(7) . ?
C16B C21B 1.396(7) . ?
C17B H17B 0.9500 . ?
C17B C18B 1.392(8) . ?
C18B H18B 0.9500 . ?
C18B C19B 1.390(8) . ?
C19B H19B 0.9500 . ?
C19B C20B 1.381(7) . ?
C20B H20B 0.9500 . ?
C20B C21B 1.401(7) . ?
C22B C23B 1.388(7) . ?
C22B C35B 1.462(7) . ?
C23B H23B 0.9500 . ?
C23B C24B 1.369(7) . ?
C24B H24B 0.9500 . ?
C24B C25B 1.394(7) . ?
C25B H25B 0.9500 . ?
C25B C26B 1.388(7) . ?
C26B C27B 1.463(6) . ?
C28B H28D 0.9800 . ?
C28B H28E 0.9800 . ?
C28B H28F 0.9800 . ?
C29B C30B 1.398(7) . ?
C29B C34B 1.397(7) . ?
C30B H30B 0.9500 . ?
C30B C31B 1.367(8) . ?
C31B H31B 0.9500 . ?
C31B C32B 1.391(8) . ?
C32B H32B 0.9500 . ?
C32B C33B 1.386(7) . ?
C33B H33B 0.9500 . ?
C33B C34B 1.398(7) . ?
C36B H36D 0.9800 . ?
C36B H36E 0.9800 . ?
C36B H36F 0.9800 . ?
C37B C38B 1.395(7) . ?
C37B C42B 1.399(7) . ?
C38B H38B 0.9500 . ?
C38B C39B 1.372(7) . ?
C39B H39B 0.9500 . ?
C39B C40B 1.404(7) . ?
C40B H40B 0.9500 . ?
C40B C41B 1.374(7) . ?
C41B H41B 0.9500 . ?
C41B C42B 1.405(7) . ?
Ni1C N1C 2.031(4) . ?
Ni1C N2C 2.095(4) . ?
Ni1C N4C 2.084(4) . ?
Ni1C N6C 2.025(4) . ?
Ni1C N7C 2.108(4) . ?
Ni1C N8C 2.102(4) . ?
N1C C1C 1.332(6) . ?
N1C C5C 1.344(6) . ?
N2C C6C 1.326(6) . ?
N2C C13C 1.378(6) . ?
N3C C6C 1.363(6) . ?
N3C C7C 1.464(6) . ?
N3C C8C 1.381(6) . ?
N4C C14C 1.321(6) . ?
N4C C21C 1.387(6) . ?
N5C C14C 1.370(6) . ?
N5C C15C 1.473(6) . ?
N5C C16C 1.394(6) . ?
N6C C22C 1.360(6) . ?
N6C C26C 1.340(6) . ?
N7C C35C 1.319(6) . ?
N7C C42C 1.386(6) . ?
N8C C27C 1.330(6) . ?
N8C C34C 1.384(6) . ?
N9C C35C 1.359(6) . ?
N9C C36C 1.462(6) . ?
N9C C37C 1.383(6) . ?
N10C C27C 1.364(6) . ?
N10C C28C 1.458(6) . ?
N10C C29C 1.380(6) . ?
C1C C2C 1.398(7) . ?
C1C C14C 1.470(7) . ?
C2C H2C 0.9500 . ?
C2C C3C 1.397(7) . ?
C3C H3C 0.9500 . ?
C3C C4C 1.374(7) . ?
C4C H4C 0.9500 . ?
C4C C5C 1.394(7) . ?
C5C C6C 1.466(6) . ?
C7C H7CA 0.9800 . ?
C7C H7CB 0.9800 . ?
C7C H7CC 0.9800 . ?
C8C C9C 1.409(7) . ?
C8C C13C 1.397(7) . ?
C9C H9C 0.9500 . ?
C9C C10C 1.371(8) . ?
C10C H10C 0.9500 . ?
C10C C11C 1.399(8) . ?
C11C H11C 0.9500 . ?
C11C C12C 1.384(7) . ?
C12C H12C 0.9500 . ?
C12C C13C 1.393(7) . ?
C15C H15G 0.9800 . ?
C15C H15H 0.9800 . ?
C15C H15I 0.9800 . ?
C16C C17C 1.388(7) . ?
C16C C21C 1.402(6) . ?
C17C H17C 0.9500 . ?
C17C C18C 1.366(7) . ?
C18C H18C 0.9500 . ?
C18C C19C 1.403(7) . ?
C19C H19C 0.9500 . ?
C19C C20C 1.380(7) . ?
C20C H20C 0.9500 . ?
C20C C21C 1.390(7) . ?
C22C C23C 1.376(7) . ?
C22C C35C 1.481(7) . ?
C23C H23C 0.9500 . ?
C23C C24C 1.387(7) . ?
C24C H24C 0.9500 . ?
C24C C25C 1.375(7) . ?
C25C H25C 0.9500 . ?
C25C C26C 1.383(7) . ?
C26C C27C 1.478(7) . ?
C28C H28G 0.9800 . ?
C28C H28H 0.9800 . ?
C28C H28I 0.9800 . ?
C29C C30C 1.393(7) . ?
C29C C34C 1.403(7) . ?
C30C H30C 0.9500 . ?
C30C C31C 1.378(8) . ?
C31C H31C 0.9500 . ?
C31C C32C 1.398(8) . ?
C32C H32C 0.9500 . ?
C32C C33C 1.371(7) . ?
C33C H33C 0.9500 . ?
C33C C34C 1.405(7) . ?
C36C H36G 0.9800 . ?
C36C H36H 0.9800 . ?
C36C H36I 0.9800 . ?
C37C C38C 1.395(7) . ?
C37C C42C 1.400(7) . ?
C38C H38C 0.9500 . ?
C38C C39C 1.363(7) . ?
C39C H39C 0.9500 . ?
C39C C40C 1.408(7) . ?
C40C H40C 0.9500 . ?
C40C C41C 1.368(7) . ?
C41C H41C 0.9500 . ?
C41C C42C 1.391(7) . ?
Ni1D N1D 2.029(4) . ?
Ni1D N2D 2.101(4) . ?
Ni1D N4D 2.080(4) . ?
Ni1D N6D 2.028(4) . ?
Ni1D N7D 2.091(4) . ?
Ni1D N8D 2.067(4) . ?
N1D C1D 1.345(6) . ?
N1D C5D 1.348(6) . ?
N2D C6D 1.333(6) . ?
N2D C13D 1.395(6) . ?
N3D C6D 1.365(6) . ?
N3D C7D 1.463(6) . ?
N3D C8D 1.373(7) . ?
N4D C14D 1.329(6) . ?
N4D C21D 1.386(6) . ?
N5D C14D 1.361(6) . ?
N5D C15D 1.459(7) . ?
N5D C16D 1.391(7) . ?
N6D C22D 1.350(6) . ?
N6D C26D 1.346(6) . ?
N7D C35D 1.330(6) . ?
N7D C42D 1.382(6) . ?
N8D C27D 1.325(6) . ?
N8D C34D 1.389(6) . ?
N9D C35D 1.371(6) . ?
N9D C36D 1.471(6) . ?
N9D C37D 1.385(6) . ?
N10D C27D 1.366(6) . ?
N10D C28D 1.472(6) . ?
N10D C29D 1.377(6) . ?
C1D C2D 1.387(7) . ?
C1D C14D 1.475(7) . ?
C2D H2D 0.9500 . ?
C2D C3D 1.376(8) . ?
C3D H3D 0.9500 . ?
C3D C4D 1.379(8) . ?
C4D H4D 0.9500 . ?
C4D C5D 1.383(7) . ?
C5D C6D 1.470(7) . ?
C7D H7DA 0.9800 . ?
C7D H7DB 0.9800 . ?
C7D H7DC 0.9800 . ?
C8D C9D 1.407(7) . ?
C8D C13D 1.400(7) . ?
C9D H9D 0.9500 . ?
C9D C10D 1.379(8) . ?
C10D H10D 0.9500 . ?
C10D C11D 1.414(8) . ?
C11D H11D 0.9500 . ?
C11D C12D 1.366(7) . ?
C12D H12D 0.9500 . ?
C12D C13D 1.395(7) . ?
C15D H15J 0.9800 . ?
C15D H15K 0.9800 . ?
C15D H15L 0.9800 . ?
C16D C17D 1.396(7) . ?
C16D C21D 1.393(7) . ?
C17D H17D 0.9500 . ?
C17D C18D 1.373(8) . ?
C18D H18D 0.9500 . ?
C18D C19D 1.412(8) . ?
C19D H19D 0.9500 . ?
C19D C20D 1.386(7) . ?
C20D H20D 0.9500 . ?
C20D C21D 1.407(7) . ?
C22D C23D 1.374(7) . ?
C22D C35D 1.479(7) . ?
C23D H23D 0.9500 . ?
C23D C24D 1.381(8) . ?
C24D H24D 0.9500 . ?
C24D C25D 1.389(7) . ?
C25D H25D 0.9500 . ?
C25D C26D 1.397(7) . ?
C26D C27D 1.464(7) . ?
C28D H28J 0.9800 . ?
C28D H28K 0.9800 . ?
C28D H28L 0.9800 . ?
C29D C30D 1.396(7) . ?
C29D C34D 1.400(7) . ?
C30D H30D 0.9500 . ?
C30D C31D 1.364(8) . ?
C31D H31D 0.9500 . ?
C31D C32D 1.392(8) . ?
C32D H32D 0.9500 . ?
C32D C33D 1.377(7) . ?
C33D H33D 0.9500 . ?
C33D C34D 1.393(7) . ?
C36D H36J 0.9800 . ?
C36D H36K 0.9800 . ?
C36D H36L 0.9800 . ?
C37D C38D 1.395(7) . ?
C37D C42D 1.401(7) . ?
C38D H38D 0.9500 . ?
C38D C39D 1.363(8) . ?
C39D H39D 0.9500 . ?
C39D C40D 1.393(8) . ?
C40D H40D 0.9500 . ?
C40D C41D 1.383(7) . ?
C41D H41D 0.9500 . ?
C41D C42D 1.394(7) . ?
Cl1S O1S 1.415(5) . ?
Cl1S O2S 1.438(5) . ?
Cl1S O3S 1.445(5) . ?
Cl1S O4S 1.418(5) . ?
Cl4S O13S 1.428(4) . ?
Cl4S O14S 1.434(5) . ?
Cl4S O15S 1.417(4) . ?
Cl4S O16S 1.422(4) . ?
Cl3S O9S 1.449(5) . ?
Cl3S O10S 1.385(5) . ?
Cl3S O11S 1.411(5) . ?
Cl3S O12S 1.482(5) . ?
Cl7S O25S 1.422(4) . ?
Cl7S O26S 1.437(4) . ?
Cl7S O27S 1.427(4) . ?
Cl7S O28S 1.434(4) . ?
Cl6S O21S 1.410(5) . ?
Cl6S O22S 1.439(5) . ?
Cl6S O23S 1.421(4) . ?
Cl6S O24S 1.413(5) . ?
Cl8S O29S 1.419(5) . ?
Cl8S O30S 1.417(12) . ?
Cl8S O31S 1.416(13) . ?
Cl8S O32S 1.413(5) . ?
Cl8S O30T 1.378(10) . ?
Cl8S O31T 1.422(9) . ?
Cl5S O17S 1.482(9) . ?
Cl5S O18S 1.429(4) . ?
Cl5S O19S 1.392(8) . ?
Cl5S O20S 1.402(5) . ?
Cl5S O17T 1.363(14) . ?
Cl5S O19T 1.489(12) . ?
Cl2S O5S 1.408(4) . ?
Cl2S O6S 1.417(5) . ?
Cl2S O7S 1.489(7) . ?
Cl2S O8S 1.343(9) . ?
Cl2S O7T 1.414(13) . ?
Cl2S O8T 1.589(14) . ?
N4S C7S 1.138(8) . ?
C7S C8S 1.440(9) . ?
C8S H8SA 0.9800 . ?
C8S H8SB 0.9800 . ?
C8S H8SC 0.9800 . ?
N2S C3S 1.148(8) . ?
C3S C4S 1.453(10) . ?
C4S H4SA 0.9800 . ?
C4S H4SB 0.9800 . ?
C4S H4SC 0.9800 . ?
N1S C1S 1.119(8) . ?
C1S C2S 1.443(10) . ?
C2S H2SA 0.9800 . ?
C2S H2SB 0.9800 . ?
C2S H2SC 0.9800 . ?
N6S C9S 1.141(7) . ?
C9S C10S 1.468(9) . ?
C10S H10E 0.9800 . ?
C10S H10F 0.9800 . ?
C10S H10G 0.9800 . ?
N3S C5S 1.143(9) . ?
C5S C6S 1.450(10) . ?
C6S H6SA 0.9800 . ?
C6S H6SB 0.9800 . ?
C6S H6SC 0.9800 . ?
N7S C11S 1.131(7) . ?
C11S C12S 1.473(9) . ?
C12S H12E 0.9800 . ?
C12S H12F 0.9800 . ?
C12S H12G 0.9800 . ?

loop_
_platon_squeeze_void_nr
_platon_squeeze_void_average_x
_platon_squeeze_void_average_y
_platon_squeeze_void_average_z
_platon_squeeze_void_volume
_platon_squeeze_void_count_electrons
_platon_squeeze_void_content
1 0.457 0.743 0.927 93 26 ' '
2 0.433 0.543 0.827 6 1 ' '

loop_
_twin_individual_id
_twin_individual_mass_fraction_refined
1 0.499(8)
2 0.501(8)
